data_7113661
loop_
_publ_author_name
'Soler, M\`onica'
'Wernsdorfer, Wolfgang'
'Sun, Ziming'
'Huffman, John C.'
'Hendrickson, David N.'
'Christou, George'

_publ_section_title
;
 Single-molecule magnets: control by a single solvent molecule of
 Jahn--Teller isomerism in [Mn12O12(O2CCH2But)16(H2O)4]
;
_journal_coden_ASTM CHCOFS
_journal_issue 21
_journal_name_full
;
 Chemical Communications (Cambridge, United Kingdom)
;
_journal_page_first 2672
_journal_page_last 2672
_journal_paper_doi 10.1039/b306246e
_journal_year 2003
_chemical_formula_sum 'C99.5 H186 Cl2.15 Mn12 N O48'
_chemical_formula_weight 2891.73
_space_group_IT_number 2
_symmetry_cell_setting triclinic
_symmetry_space_group_name_Hall '-P 1'
_symmetry_space_group_name_H-M 'P -1'
_audit_creation_method 'minor manual editing of SDT2CIF v. 1.2 BETA  output'
_cell_angle_alpha 77.4442(12)
_cell_angle_beta 77.4900(12)
_cell_angle_gamma 78.3151(12)
_cell_formula_units_Z 2
_cell_length_a 15.7567(4)
_cell_length_b 16.7633(5)
_cell_length_c 27.1828(9)
_cell_measurement_reflns_used 6970
_cell_measurement_temperature 134(2)
_cell_measurement_theta_max 27.51
_cell_measurement_theta_min 2.34
_cell_volume 6750.2(3)
_computing_cell_refinement 'SAINT (Bruker, 1999)'
_computing_data_collection 'SMART (Bruker, 1999)'
_computing_data_reduction 'SAINT (Bruker, 1999), XTEL (local package)'
_computing_molecular_graphics 'XTEL, local package'
_computing_publication_material 'XTEL, local package'
_computing_structure_refinement 'XTEL, local package'
_computing_structure_solution 'SHELXS-97 (Sheldrick, 1997)'
_diffrn_ambient_temperature 134(2)
_diffrn_detector 'CCD area detector'
_diffrn_detector_area_resol_mean 44.52
_diffrn_detector_type 'Bruker SMART 6000'
_diffrn_measured_fraction_theta_full 1
_diffrn_measured_fraction_theta_max 1
_diffrn_measurement_details '   0.30 degree frames measured for  10.13 seconds each'
_diffrn_measurement_device 'three-circle goniometer with fixed chi'
_diffrn_measurement_device_type 'Bruker Platform goniometer'
_diffrn_measurement_method '\w scans'
_diffrn_radiation_type 'Mo K\a'
_diffrn_radiation_wavelength 0.71073
_diffrn_reflns_av_R_equivalents 0.027
_diffrn_reflns_limit_h_max 20
_diffrn_reflns_limit_h_min -17
_diffrn_reflns_limit_k_max 21
_diffrn_reflns_limit_k_min -21
_diffrn_reflns_limit_l_max 33
_diffrn_reflns_limit_l_min -35
_diffrn_reflns_number 54573
_diffrn_reflns_theta_full 27.5296
_diffrn_reflns_theta_max 27.5296
_diffrn_reflns_theta_min 2.17771
_diffrn_standards_decay_% 0.0
_diffrn_standards_interval_time 215
_diffrn_standards_number 6971
_exptl_absorpt_coefficient_mu 1.1978
_exptl_absorpt_correction_T_max 1.000000
_exptl_absorpt_correction_T_min 0.876250
_exptl_absorpt_correction_type semi-empirical
_exptl_absorpt_process_details SADABS
_exptl_crystal_colour black
_exptl_crystal_density_diffrn 1.423
_exptl_crystal_density_method 'not measured'
_exptl_crystal_description 'approx cube'
_exptl_crystal_F_000 3016
_exptl_crystal_size_max .45
_exptl_crystal_size_mid .40
_exptl_crystal_size_min .40
_refine_diff_density_max 1.67
_refine_diff_density_min -1.69
_refine_ls_abs_structure_details none
_refine_ls_extinction_coef -0.000000082(13)
_refine_ls_extinction_expression
;
Larson, A. C. (1967).  Acta Cryst. 23, p. 664.  Eq. (3)
;
_refine_ls_extinction_method Zachariasen
_refine_ls_goodness_of_fit_ref 1.8069
_refine_ls_matrix_type full
_refine_ls_number_parameters 1489
_refine_ls_number_reflns 20144
_refine_ls_R_factor_gt 0.0552
_refine_ls_shift/su_max 0.0982
_refine_ls_structure_factor_coef F
_refine_ls_weighting_details w^-1^=\s^2^(F)+(.07F)^2^
_refine_ls_weighting_scheme calc
_refine_ls_wR_factor_ref 0.0672
_reflns_number_gt 20144
_reflns_number_total 30843
_reflns_threshold_expression 'Fo^2^> 2.33\s(Fo^2^)'
_cod_duplicate_entry 7104862
_cod_data_source_file b306246e.txt
_cod_data_source_block MSC00095
_cod_original_formula_sum 'C99.5 H186 Cl2.15 Mn12 N1 O48'
_cod_database_code 7113661

loop_
_symmetry_equiv_pos_as_xyz
x,y,z
-x,-y,-z

loop_
_atom_site_label
_atom_site_type_symbol
_atom_site_fract_x
_atom_site_fract_y
_atom_site_fract_z
_atom_site_U_iso_or_equiv
_atom_site_adp_type
_atom_site_occupancy
_atom_site_disorder_group
Mn1 MN 0.26134(3) 0.11873(4) 0.16791(2) 0.0215(2) Uani 1 0
Mn2 MN 0.23707(3) 0.26615(3) 0.205054(19) 0.01596(18) Uani 1 0
Mn3 MN 0.19674(3) 0.42456(3) 0.241093(19) 0.01698(18) Uani 1 0
Mn4 MN 0.16248(4) 0.57769(4) 0.26913(2) 0.0248(2) Uani 1 0
Mn5 MN 0.39437(4) 0.23298(4) 0.34236(2) 0.0265(2) Uani 1 0
Mn6 MN 0.23535(3) 0.27285(3) 0.307790(19) 0.01746(18) Uani 1 0
Mn7 MN 0.07168(3) 0.31504(3) 0.266299(19) 0.01528(17) Uani 1 0
Mn8 MN -0.09057(3) 0.35685(3) 0.23466(2) 0.02092(19) Uani 1 0
Mn9 MN 0.37337(4) 0.10606(4) 0.26464(2) 0.0233(2) Uani 1 0
Mn10 MN 0.06047(3) 0.22829(3) 0.16452(2) 0.01977(19) Uani 1 0
Mn11 MN -0.02244(4) 0.52099(3) 0.25560(2) 0.0244(2) Uani 1 0
Mn12 MN 0.31496(4) 0.43605(4) 0.33059(3) 0.0385(3) Uani 1 0
O13 O 0.17111(14) 0.22793(14) 0.27035(8) 0.0157(8) Uani 1 0
O14 O 0.13834(14) 0.36109(14) 0.30170(8) 0.0147(8) Uani 1 0
O15 O 0.28456(14) 0.32590(15) 0.24203(8) 0.0165(8) Uani 1 0
O16 O 0.14672(14) 0.36254(14) 0.20640(8) 0.0159(8) Uani 1 0
O17 O 0.31315(15) 0.16361(15) 0.21129(9) 0.0202(9) Uani 1 0
O18 O 0.17726(15) 0.21515(15) 0.17250(9) 0.0188(8) Uani 1 0
O19 O 0.24350(16) 0.47683(15) 0.28010(9) 0.0217(9) Uani 1 0
O20 O 0.10436(16) 0.51268(15) 0.24264(9) 0.0203(9) Uani 1 0
O21 O 0.30046(15) 0.32390(16) 0.33797(9) 0.0232(9) Uani 1 0
O22 O 0.33352(15) 0.18854(16) 0.30462(9) 0.0210(9) Uani 1 0
O23 O -0.01825(14) 0.40572(14) 0.26288(9) 0.0183(8) Uani 1 0
O24 O 0.01383(14) 0.27670(15) 0.22453(9) 0.0179(8) Uani 1 0
O25 O 0.49132(17) 0.16496(18) 0.22221(10) 0.0332(11) Uani 1 0
O26 O 0.25694(18) 0.04585(18) 0.30565(10) 0.0345(12) Uani 1 0
O27 O 0.08444(17) 0.35113(17) 0.11540(9) 0.0293(10) Uani 1 0
O28 O 0.1977(3) 0.4479(3) 0.39434(12) 0.112(2) Uani 1 0
O29 O 0.0862(2) 0.68291(17) 0.25018(11) 0.0365(12) Uani 1 0
C30 C 0.0084(3) 0.6963(3) 0.24300(16) 0.0373(17) Uani 1 0
O31 O -0.0381(2) 0.64149(18) 0.24764(13) 0.0490(14) Uani 1 0
C32 C -0.0327(4) 0.7858(3) 0.2293(2) 0.055(2) Uani 1 0
C33 C -0.0930(3) 0.8076(3) 0.18970(19) 0.0409(18) Uani 1 0
C34 C -0.1160(4) 0.9019(3) 0.1784(2) 0.056(2) Uani 1 0
C35 C -0.0465(6) 0.7757(4) 0.1419(2) 0.095(4) Uani 1 0
C36 C -0.1755(4) 0.7721(4) 0.2103(4) 0.140(5) Uani 1 0
O37 O -0.15959(16) 0.30059(16) 0.20602(10) 0.0272(10) Uani 1 0
C38 C -0.1342(2) 0.2688(2) 0.16639(15) 0.0279(14) Uani 1 0
O39 O -0.05511(16) 0.24833(17) 0.14618(10) 0.0298(10) Uani 1 0
C40 C -0.2049(3) 0.2565(3) 0.14021(18) 0.0427(18) Uani 1 0
C41 C -0.1889(3) 0.1881(3) 0.1104(2) 0.049(2) Uani 1 0
C42 C -0.1193(4) 0.2125(4) 0.0590(2) 0.064(3) Uani 1 0
C43 C -0.2748(3) 0.1870(3) 0.0936(2) 0.049(2) Uani 1 0
C44 C -0.1513(4) 0.1072(3) 0.1347(2) 0.069(3) Uani 1 0
O45 O 0.35166(16) 0.02249(17) 0.16382(10) 0.0312(10) Uani 1 0
C46 C 0.4101(3) -0.0107(3) 0.19038(16) 0.0314(15) Uani 1 0
O47 O 0.42058(18) 0.01280(17) 0.22938(11) 0.0373(11) Uani 1 0
C48 C 0.4745(3) -0.0849(3) 0.17491(18) 0.0393(17) Uani 1 0
C49 C 0.5447(3) -0.0632(3) 0.1272(2) 0.051(2) Uani 1 0
C50 C 0.6113(3) -0.1428(4) 0.1215(2) 0.077(3) Uani 1 0
C51 C 0.5040(3) -0.0329(4) 0.0791(2) 0.063(2) Uani 1 0
C52 C 0.5921(4) 0.0027(4) 0.1350(3) 0.084(3) Uani 1 0
O53 O 0.21805(17) 0.08994(17) 0.11286(10) 0.0286(10) Uani 1 0
C54 C 0.1615(3) 0.1307(2) 0.08657(14) 0.0259(14) Uani 1 0
O55 O 0.09943(17) 0.18657(17) 0.09966(10) 0.0276(10) Uani 1 0
C56 C 0.1680(3) 0.1116(3) 0.03358(15) 0.0345(16) Uani 1 0
C57 C 0.1663(3) 0.0215(3) 0.03124(17) 0.0427(18) Uani 1 0
C58 C 0.2554(4) -0.0326(4) 0.0389(2) 0.065(2) Uani 1 0
C59 C 0.1502(4) 0.0200(4) -0.0223(2) 0.061(2) Uani 1 0
C60 C 0.0905(4) -0.0107(3) 0.0717(2) 0.056(2) Uani 1 0
O61 O 0.17638(16) 0.04571(16) 0.22620(9) 0.0243(9) Uani 1 0
C62 C 0.0937(2) 0.0498(2) 0.22738(14) 0.0246(13) Uani 1 0
O63 O 0.04740(16) 0.10641(16) 0.20180(10) 0.0262(10) Uani 1 0
C64 C 0.0484(2) -0.0206(2) 0.26074(15) 0.0290(14) Uani 1 0
C65 C -0.0152(3) 0.0020(2) 0.30927(15) 0.0308(15) Uani 1 0
C66 C -0.0932(3) 0.0665(3) 0.29663(19) 0.0475(19) Uani 1 0
C67 C -0.0472(3) -0.0783(3) 0.33952(17) 0.0422(19) Uani 1 0
C68 C 0.0340(3) 0.0328(3) 0.34268(17) 0.0414(18) Uani 1 0
O69 O 0.44265(18) 0.04131(18) 0.31544(11) 0.0357(11) Uani 1 0
C70 C 0.4893(3) 0.0618(3) 0.34129(15) 0.0355(16) Uani 1 0
O71 O 0.48472(17) 0.13487(19) 0.34910(10) 0.0353(11) Uani 1 0
C72 C 0.5575(3) -0.0042(3) 0.36412(19) 0.055(2) Uani 1 0
C73 C 0.6213(4) -0.0548(4) 0.3288(3) 0.074(3) Uani 1 0
C74 C 0.6635(5) 0.0087(7) 0.2848(4) 0.154(5) Uani 1 0
C75 C 0.6924(4) -0.1061(4) 0.3580(3) 0.105(4) Uani 1 0
C76 C 0.5885(6) -0.1048(5) 0.3035(4) 0.156(5) Uani 1 0
O77 O 0.18332(16) 0.21391(17) 0.37221(9) 0.0270(10) Uani 1 0
C78 C 0.2250(3) 0.1760(3) 0.40874(15) 0.0347(16) Uani 1 0
O79 O 0.30313(18) 0.17741(19) 0.40965(10) 0.0357(11) Uani 1 0
C80 C 0.1666(3) 0.1279(3) 0.45277(18) 0.057(2) Uani 1 0
C81 C 0.2067(3) 0.0473(3) 0.48173(18) 0.048(2) Uani 1 0
C82 C 0.1353(4) 0.0058(4) 0.5186(2) 0.069(3) Uani 1 0
C83 C 0.2633(6) 0.0661(5) 0.5164(3) 0.104(5) Uani 1 0
C84 C 0.2643(6) -0.0090(4) 0.4481(3) 0.111(4) Uani 1 0
O85 O 0.01266(15) 0.25991(15) 0.32888(9) 0.0207(9) Uani 1 0
C86 C -0.0709(2) 0.2581(2) 0.34175(14) 0.0237(13) Uani 1 0
O87 O -0.12495(16) 0.28462(17) 0.31242(10) 0.0267(10) Uani 1 0
C88 C -0.0996(3) 0.2203(3) 0.39726(15) 0.0301(15) Uani 1 0
C89 C -0.1211(3) 0.2834(3) 0.43355(15) 0.0375(17) Uani 1 0
C90 C -0.1471(4) 0.2357(4) 0.48777(18) 0.064(3) Uani 1 0
C91 C -0.1945(4) 0.3523(4) 0.4191(2) 0.077(3) Uani 1 0
C92 C -0.0394(4) 0.3209(3) 0.43159(19) 0.050(2) Uani 1 0
O93 O -0.06830(17) 0.43764(16) 0.15955(10) 0.0269(10) Uani 1 0
C94 C -0.0503(2) 0.5101(2) 0.14726(15) 0.0284(14) Uani 1 0
O95 O -0.0299(2) 0.54756(18) 0.17695(12) 0.0467(14) Uani 1 0
C96 C -0.0502(3) 0.5549(3) 0.09232(16) 0.0320(16) Uani 1 0
C97 C -0.1385(3) 0.5723(3) 0.07354(15) 0.0341(16) Uani 1 0
C98 C -0.1644(3) 0.4930(3) 0.06712(19) 0.049(2) Uani 1 0
C99 C -0.2108(3) 0.6144(3) 0.11184(19) 0.056(2) Uani 1 0
C100 C -0.1281(4) 0.6303(4) 0.02178(19) 0.058(2) Uani 1 0
O101 O 0.25993(16) 0.47431(16) 0.17784(9) 0.0238(9) Uani 1 0
C102 C 0.2653(2) 0.5524(3) 0.16304(15) 0.0273(14) Uani 1 0
O103 O 0.23825(18) 0.60554(17) 0.19036(11) 0.0329(11) Uani 1 0
C104 C 0.3068(2) 0.5748(3) 0.10781(15) 0.0283(14) Uani 1 0
C105 C 0.2395(3) 0.5951(3) 0.07062(16) 0.0352(16) Uani 1 0
C106 C 0.2924(3) 0.6034(3) 0.01588(17) 0.049(2) Uani 1 0
C107 C 0.1772(4) 0.6747(4) 0.0795(2) 0.066(3) Uani 1 0
C108 C 0.1866(3) 0.5254(3) 0.07921(17) 0.0427(19) Uani 1 0
O109 O 0.22991(19) 0.64131(19) 0.29312(14) 0.0482(14) Uani 1 0
C110 C 0.2933(4) 0.6202(4) 0.3156(4) 0.122(4) Uani 1 0
O111 O 0.3292(2) 0.5487(3) 0.3309(2) 0.109(3) Uani 1 0
C112 C 0.3422(5) 0.7021(5) 0.3005(3) 0.032(3) Uani 0.5 0
C113 C 0.3037(3) 0.7576(3) 0.3390(2) 0.054(2) Uani 1 0
C114 C 0.2096(4) 0.8007(4) 0.3367(3) 0.078(3) Uani 1 0
C115 C 0.3523(5) 0.8090(4) 0.3560(4) 0.121(5) Uani 1 0
C116 C 0.3049(7) 0.6854(8) 0.3949(4) 0.070(5) Uani 0.5 0
O117 O 0.47490(16) 0.28748(18) 0.27270(10) 0.0308(11) Uani 1 0
C118 C 0.4712(4) 0.3625(4) 0.2554(3) 0.090(3) Uani 1 0
O119 O 0.4325(2) 0.4205(2) 0.27717(18) 0.0776(19) Uani 1 0
C120 C 0.5618(7) 0.3858(6) 0.2264(5) 0.059(5) Uani 0.5 0
C121 C 0.5465(3) 0.4434(3) 0.17046(17) 0.0386(17) Uani 1 0
C122 C 0.6090(12) 0.4554(8) 0.1308(10) 0.207(13) Uani 0.5 0
C123 C 0.4976(4) 0.5302(3) 0.1777(3) 0.072(3) Uani 1 0
C124 C 0.4857(8) 0.3981(7) 0.1554(5) 0.073(6) Uani 0.5 0
O125 O 0.3838(2) 0.4066(3) 0.38576(17) 0.092(2) Uani 1 0
C126 C 0.4374(3) 0.3431(4) 0.4000(2) 0.068(3) Uani 1 0
O127 O 0.45224(18) 0.2757(2) 0.38413(11) 0.0416(12) Uani 1 0
C128 C 0.4897(4) 0.3457(5) 0.4409(3) 0.117(4) Uani 1 0
C129 C 0.4558(6) 0.2776(8) 0.4967(3) 0.058(5) Uani 0.5 0
C130 C 0.3720(8) 0.3029(7) 0.5092(3) 0.159(7) Uani 1 0
C131 C 0.4805(8) 0.1892(10) 0.4925(4) 0.083(7) Uani 0.5 0
C132 C 0.5060(7) 0.3189(12) 0.5319(4) 0.298(12) Uani 1 0
O133 O -0.19887(16) 0.43206(18) 0.25267(11) 0.0382(11) Uani 1 0
C134 C -0.2105(3) 0.5009(4) 0.2663(3) 0.079(3) Uani 1 0
O135 O -0.1532(2) 0.5396(2) 0.26807(16) 0.0698(17) Uani 1 0
C136 C -0.3023(6) 0.5573(7) 0.2692(5) 0.169(8) Uani 1 0
C137 C -0.3498(3) 0.5763(6) 0.3172(2) 0.091(4) Uani 1 0
C138 C -0.4395(4) 0.6038(5) 0.3299(4) 0.148(5) Uani 1 0
C139 C -0.3640(7) 0.4708(8) 0.3431(4) 0.060(5) Uani 0.5 0
C140 C -0.2964(4) 0.6123(7) 0.3435(3) 0.170(6) Uani 1 0
O141 O 0.08240(17) 0.55847(17) 0.34453(10) 0.0302(10) Uani 1 0
C142 C 0.0039(3) 0.5424(2) 0.36082(15) 0.0285(14) Uani 1 0
O143 O -0.03952(18) 0.52007(19) 0.33466(11) 0.0388(12) Uani 1 0
C144 C -0.0371(3) 0.5516(3) 0.41513(16) 0.0359(16) Uani 1 0
C145 C -0.0632(3) 0.6407(3) 0.42456(15) 0.0370(17) Uani 1 0
C146 C -0.1221(4) 0.6920(4) 0.3877(2) 0.070(3) Uani 1 0
C147 C -0.1128(3) 0.6387(3) 0.47899(18) 0.052(2) Uani 1 0
C148 C 0.0178(4) 0.6806(4) 0.4178(2) 0.068(3) Uani 1 0
O149 O 0.30392(15) 0.31157(16) 0.14092(9) 0.0213(9) Uani 1 0
C150 C 0.3380(2) 0.2713(3) 0.10348(14) 0.0264(14) Uani 1 0
O151 O 0.33938(17) 0.19688(17) 0.10543(10) 0.0288(10) Uani 1 0
C152 C 0.3746(3) 0.3263(3) 0.05532(15) 0.0375(17) Uani 1 0
C153 C 0.4429(3) 0.2860(3) 0.01478(15) 0.0325(15) Uani 1 0
C154 C 0.4056(4) 0.2294(4) -0.00801(19) 0.062(3) Uani 1 0
C155 C 0.4727(3) 0.3572(3) -0.02780(17) 0.053(2) Uani 1 0
C156 C 0.5215(3) 0.2386(4) 0.0383(2) 0.062(2) Uani 1 0
CL157 CL 0.23023(19) 0.87683(18) 0.18522(11) 0.1563(17) Uani 1 0
C158 C 0.2420(7) 0.7927(6) 0.1669(3) 0.104(5) Uani 1 0
CL159 CL 0.36620(19) 0.76552(19) 0.12943(14) 0.1327(18) Uani 0.75 0
C112A C 0.3071(5) 0.6731(5) 0.3591(3) 0.0325(18) Uiso 0.5 0
C116A C 0.3577(7) 0.7758(7) 0.2795(4) 0.061(3) Uiso 0.5 0
C120A C 0.4893(5) 0.3803(5) 0.1887(3) 0.0223(16) Uiso 0.5 0
C124A C 0.6307(5) 0.4177(5) 0.1964(3) 0.0293(17) Uiso 0.5 0
C122A C 0.5855(9) 0.4332(8) 0.1095(5) 0.046(3) Uiso 0.5 0
C129A C 0.4442(14) 0.3785(14) 0.4833(8) 0.138(7) Uiso 0.5 0
C131A C 0.3686(17) 0.4894(17) 0.4845(10) 0.200(11) Uiso 0.5 0
C136A C -0.3085(7) 0.5003(7) 0.3132(4) 0.045(2) Uiso 0.5 0
C139A C -0.3632(9) 0.6442(8) 0.2571(5) 0.076(4) Uiso 0.5 0
N168 N 0.6901(5) 0.1503(5) 0.4041(3) 0.139(3) Uiso 1 0
C169 C 0.6850(5) 0.1910(5) 0.3623(3) 0.100(2) Uiso 1 0
C170 C 0.6756(3) 0.2424(3) 0.3146(2) 0.0540(13) Uiso 1 0
CL171 CL 0.6742(10) 0.1864(10) 0.2755(6) 0.115(5) Uiso 0.15 0
Cl159a CL 0.3116(9) 0.7966(8) 0.1429(5) 0.131(4) Uiso 0.25 0
H1 H 0.2377 0.039 0.2835 0.038 Uiso 1 0
H2 H 0.2172 0.0917 0.3164 0.038 Uiso 1 0
H3 H 0.0397 0.3766 0.1263 0.038 Uiso 1 0
H4 H 0.1082 0.3582 0.145 0.038 Uiso 1 0
H5 H 0.2293 0.4093 0.383 0.038 Uiso 1 0
H6 H 0.1678 0.47 0.3816 0.038 Uiso 1 0
H7 H 0.474 0.1772 0.1947 0.038 Uiso 1 0
H8 H 0.4869 0.2077 0.2361 0.038 Uiso 1 0
H9 H -0.0661 0.8029 0.2607 0.0645 Uiso 1 0
H10 H 0.0137 0.8183 0.2171 0.0645 Uiso 1 0
H11 H -0.0636 0.9252 0.1662 0.0674 Uiso 1 0
H12 H -0.1529 0.9188 0.1533 0.0674 Uiso 1 0
H13 H -0.1466 0.922 0.209 0.0674 Uiso 1 0
H14 H -0.0293 0.7177 0.1479 0.1048 Uiso 1 0
H15 H -0.0811 0.7918 0.1156 0.1048 Uiso 1 0
H16 H 0.0077 0.8001 0.1284 0.1048 Uiso 1 0
H17 H -0.2064 0.7919 0.2417 0.0722 Uiso 1 0
H18 H -0.2155 0.788 0.1866 0.0722 Uiso 1 0
H19 H -0.1641 0.7131 0.2186 0.0722 Uiso 1 0
H20 H -0.2561 0.2488 0.1661 0.0575 Uiso 1 0
H21 H -0.2186 0.3074 0.1173 0.0575 Uiso 1 0
H22 H -0.0618 0.2136 0.0684 0.0796 Uiso 1 0
H23 H -0.1077 0.1725 0.0377 0.0796 Uiso 1 0
H24 H -0.1369 0.2657 0.0408 0.0796 Uiso 1 0
H25 H -0.2991 0.2412 0.0782 0.0657 Uiso 1 0
H26 H -0.2655 0.1507 0.0699 0.0657 Uiso 1 0
H27 H -0.3174 0.1681 0.1229 0.0657 Uiso 1 0
H28 H -0.1885 0.0873 0.1657 0.0831 Uiso 1 0
H29 H -0.1419 0.0676 0.1122 0.0831 Uiso 1 0
H30 H -0.0947 0.1077 0.1427 0.0831 Uiso 1 0
H31 H 0.5025 -0.1119 0.2032 0.0503 Uiso 1 0
H32 H 0.4415 -0.122 0.168 0.0503 Uiso 1 0
H33 H 0.5821 -0.1855 0.1177 0.0823 Uiso 1 0
H34 H 0.6566 -0.1336 0.0926 0.0823 Uiso 1 0
H35 H 0.6379 -0.1625 0.1515 0.0823 Uiso 1 0
H36 H 0.46 0.0174 0.0823 0.0732 Uiso 1 0
H37 H 0.5463 -0.0189 0.0491 0.0732 Uiso 1 0
H38 H 0.4733 -0.0728 0.0732 0.0732 Uiso 1 0
H39 H 0.6174 -0.0153 0.167 0.0962 Uiso 1 0
H40 H 0.6395 0.0156 0.1083 0.0962 Uiso 1 0
H41 H 0.5525 0.0539 0.14 0.0962 Uiso 1 0
H42 H 0.1182 0.1453 0.0194 0.0483 Uiso 1 0
H43 H 0.2202 0.1275 0.0124 0.0483 Uiso 1 0
H44 H 0.2546 -0.0882 0.0362 0.0714 Uiso 1 0
H45 H 0.3015 -0.0117 0.0142 0.0714 Uiso 1 0
H46 H 0.2656 -0.0329 0.0726 0.0714 Uiso 1 0
H47 H 0.0958 0.0554 -0.028 0.0722 Uiso 1 0
H48 H 0.1966 0.0393 -0.0478 0.0722 Uiso 1 0
H49 H 0.1462 -0.0347 -0.025 0.0722 Uiso 1 0
H50 H 0.0355 0.0239 0.0662 0.0716 Uiso 1 0
H51 H 0.0872 -0.0657 0.0699 0.0716 Uiso 1 0
H52 H 0.0985 -0.009 0.1054 0.0716 Uiso 1 0
H53 H 0.0172 -0.0402 0.2406 0.0429 Uiso 1 0
H54 H 0.0944 -0.0655 0.2708 0.0429 Uiso 1 0
H55 H -0.0728 0.1185 0.2781 0.0633 Uiso 1 0
H56 H -0.124 0.0499 0.2757 0.0633 Uiso 1 0
H57 H -0.1326 0.0798 0.327 0.0633 Uiso 1 0
H58 H -0.0866 -0.0693 0.3704 0.0582 Uiso 1 0
H59 H -0.0784 -0.0986 0.319 0.0582 Uiso 1 0
H60 H 0.0011 -0.1202 0.3474 0.0582 Uiso 1 0
H61 H 0.0831 -0.0087 0.3515 0.0522 Uiso 1 0
H62 H 0.0559 0.0821 0.3252 0.0522 Uiso 1 0
H63 H -0.004 0.0434 0.374 0.0522 Uiso 1 0
H64 H 0.5908 0.0197 0.3814 0.0721 Uiso 1 0
H65 H 0.5271 -0.0436 0.3904 0.0721 Uiso 1 0
H66 H 0.7126 -0.0131 0.2598 0.1347 Uiso 1 0
H67 H 0.6227 0.0458 0.2632 0.1347 Uiso 1 0
H68 H 0.6896 0.0507 0.2963 0.1347 Uiso 1 0
H69 H 0.6684 -0.148 0.3847 0.1031 Uiso 1 0
H70 H 0.7417 -0.1316 0.3371 0.1031 Uiso 1 0
H71 H 0.7145 -0.0713 0.3759 0.1031 Uiso 1 0
H72 H 0.5459 -0.0714 0.2836 0.1588 Uiso 1 0
H73 H 0.6358 -0.1304 0.2795 0.1588 Uiso 1 0
H74 H 0.5625 -0.1466 0.3271 0.1588 Uiso 1 0
H75 H 0.1382 0.1633 0.4764 0.0714 Uiso 1 0
H76 H 0.1199 0.1155 0.4379 0.0714 Uiso 1 0
H77 H 0.1025 0.0421 0.5406 0.0854 Uiso 1 0
H78 H 0.0975 -0.0078 0.4998 0.0854 Uiso 1 0
H79 H 0.1611 -0.0439 0.5384 0.0854 Uiso 1 0
H80 H 0.2894 0.0157 0.5362 0.1235 Uiso 1 0
H81 H 0.3125 0.092 0.4952 0.1235 Uiso 1 0
H82 H 0.2308 0.1016 0.5384 0.1235 Uiso 1 0
H83 H 0.2919 -0.0577 0.4671 0.116 Uiso 1 0
H84 H 0.2295 -0.0253 0.4276 0.116 Uiso 1 0
H85 H 0.3086 0.0187 0.4246 0.116 Uiso 1 0
H86 H -0.1504 0.1953 0.3998 0.0443 Uiso 1 0
H87 H -0.0534 0.1768 0.4079 0.0443 Uiso 1 0
H88 H -0.163 0.2722 0.5119 0.0808 Uiso 1 0
H89 H -0.1995 0.2119 0.489 0.0808 Uiso 1 0
H90 H -0.1022 0.1931 0.4966 0.0808 Uiso 1 0
H91 H -0.2083 0.3899 0.4421 0.083 Uiso 1 0
H92 H -0.1762 0.3814 0.3851 0.083 Uiso 1 0
H93 H -0.2452 0.3294 0.4195 0.083 Uiso 1 0
H94 H 0.008 0.2777 0.441 0.0627 Uiso 1 0
H95 H -0.0205 0.3515 0.3992 0.0627 Uiso 1 0
H96 H -0.0514 0.3573 0.4567 0.0627 Uiso 1 0
H97 H -0.031 0.6078 0.0886 0.0471 Uiso 1 0
H98 H -0.0077 0.5234 0.0702 0.0471 Uiso 1 0
H99 H -0.2184 0.5052 0.0537 0.0631 Uiso 1 0
H100 H -0.1196 0.4664 0.0428 0.0631 Uiso 1 0
H101 H -0.172 0.4555 0.0985 0.0631 Uiso 1 0
H102 H -0.1961 0.6643 0.1163 0.0673 Uiso 1 0
H103 H -0.266 0.6271 0.1001 0.0673 Uiso 1 0
H104 H -0.2184 0.5782 0.1445 0.0673 Uiso 1 0
H105 H -0.1106 0.6806 0.0241 0.0738 Uiso 1 0
H106 H -0.0813 0.6041 -0.0026 0.0738 Uiso 1 0
H107 H -0.1801 0.6429 0.0078 0.0738 Uiso 1 0
H108 H 0.3357 0.6218 0.1038 0.045 Uiso 1 0
H109 H 0.3515 0.5296 0.0982 0.045 Uiso 1 0
H110 H 0.3318 0.5517 0.012 0.0644 Uiso 1 0
H111 H 0.255 0.6147 -0.0084 0.0644 Uiso 1 0
H112 H 0.3278 0.6458 0.0092 0.0644 Uiso 1 0
H113 H 0.2074 0.7192 0.0755 0.0799 Uiso 1 0
H114 H 0.1348 0.6881 0.0577 0.0799 Uiso 1 0
H115 H 0.1444 0.6662 0.1149 0.0799 Uiso 1 0
H116 H 0.152 0.5169 0.1128 0.0586 Uiso 1 0
H117 H 0.1483 0.5342 0.0548 0.0586 Uiso 1 0
H118 H 0.226 0.4728 0.0753 0.0586 Uiso 1 0
H119 H 0.4058 0.6863 0.2995 0.049 Uiso 1 0
H120 H 0.3359 0.7337 0.2666 0.049 Uiso 1 0
H121 H 0.2092 0.8523 0.312 0.0944 Uiso 1 0
H122 H 0.1767 0.7674 0.3265 0.0944 Uiso 1 0
H123 H 0.1795 0.8146 0.3691 0.0944 Uiso 1 0
H124 H 0.4102 0.7794 0.36 0.1267 Uiso 1 0
H125 H 0.362 0.8565 0.3279 0.1267 Uiso 1 0
H126 H 0.3225 0.8277 0.385 0.1267 Uiso 1 0
H127 H 0.2838 0.7116 0.4246 0.0701 Uiso 1 0
H128 H 0.2706 0.6445 0.3969 0.0701 Uiso 1 0
H129 H 0.3649 0.6573 0.3978 0.0701 Uiso 1 0
H130 H 0.5878 0.4153 0.2454 0.0724 Uiso 1 0
H131 H 0.6085 0.3372 0.2203 0.0724 Uiso 1 0
H132 H 0.6597 0.4092 0.1297 0.1058 Uiso 1 0
H133 H 0.6095 0.4925 0.1048 0.1058 Uiso 1 0
H134 H 0.6557 0.4895 0.1503 0.1058 Uiso 1 0
H135 H 0.5329 0.5613 0.1869 0.0831 Uiso 1 0
H136 H 0.4766 0.5594 0.1471 0.0831 Uiso 1 0
H137 H 0.4457 0.5253 0.2046 0.0831 Uiso 1 0
H138 H 0.433 0.3897 0.1836 0.0861 Uiso 1 0
H139 H 0.4616 0.4252 0.126 0.0861 Uiso 1 0
H140 H 0.5122 0.3422 0.1509 0.0861 Uiso 1 0
H141 H 0.5509 0.3289 0.429 0.1132 Uiso 1 0
H142 H 0.4798 0.3992 0.4485 0.1132 Uiso 1 0
H143 H 0.3592 0.3612 0.5106 0.1497 Uiso 1 0
H144 H 0.338 0.2964 0.484 0.1497 Uiso 1 0
H145 H 0.3449 0.2742 0.5416 0.1497 Uiso 1 0
H146 H 0.4756 0.153 0.5257 0.08 Uiso 1 0
H147 H 0.4486 0.1716 0.4723 0.08 Uiso 1 0
H148 H 0.5437 0.177 0.4768 0.08 Uiso 1 0
H149 H 0.57 0.3006 0.5241 0.2536 Uiso 1 0
H150 H 0.4961 0.3775 0.5231 0.2536 Uiso 1 0
H151 H 0.4875 0.3018 0.5673 0.2536 Uiso 1 0
H152 H -0.2906 0.6093 0.2407 0.1338 Uiso 1 0
H153 H -0.3362 0.5321 0.2502 0.1338 Uiso 1 0
H154 H -0.4588 0.6598 0.3251 0.1237 Uiso 1 0
H155 H -0.4741 0.5752 0.3172 0.1237 Uiso 1 0
H156 H -0.4572 0.5843 0.3697 0.1237 Uiso 1 0
H157 H -0.3967 0.4613 0.3793 0.0837 Uiso 1 0
H158 H -0.4005 0.4482 0.325 0.0837 Uiso 1 0
H159 H -0.3109 0.43 0.3436 0.0837 Uiso 1 0
H160 H -0.3093 0.598 0.3794 0.1489 Uiso 1 0
H161 H -0.235 0.6004 0.3315 0.1489 Uiso 1 0
H162 H -0.3105 0.6753 0.336 0.1489 Uiso 1 0
H163 H -0.0883 0.5247 0.4248 0.0512 Uiso 1 0
H164 H 0.004 0.5211 0.4374 0.0512 Uiso 1 0
H165 H -0.1381 0.7474 0.3928 0.0834 Uiso 1 0
H166 H -0.0902 0.6929 0.3524 0.0834 Uiso 1 0
H167 H -0.1731 0.6683 0.3907 0.0834 Uiso 1 0
H168 H -0.1297 0.6927 0.4875 0.0643 Uiso 1 0
H169 H -0.1636 0.6132 0.4853 0.0643 Uiso 1 0
H170 H -0.0751 0.6064 0.5034 0.0643 Uiso 1 0
H171 H 0.056 0.6502 0.4414 0.0839 Uiso 1 0
H172 H 0.0511 0.6836 0.384 0.0839 Uiso 1 0
H173 H 0.0015 0.7364 0.425 0.0839 Uiso 1 0
H174 H 0.3251 0.356 0.0393 0.0514 Uiso 1 0
H175 H 0.4 0.3667 0.065 0.0514 Uiso 1 0
H176 H 0.3543 0.2579 -0.0218 0.0747 Uiso 1 0
H177 H 0.4474 0.2067 -0.0344 0.0747 Uiso 1 0
H178 H 0.3877 0.1837 0.0182 0.0747 Uiso 1 0
H179 H 0.4935 0.3953 -0.0132 0.0647 Uiso 1 0
H180 H 0.5173 0.3376 -0.0534 0.0647 Uiso 1 0
H181 H 0.423 0.3876 -0.0431 0.0647 Uiso 1 0
H182 H 0.5057 0.196 0.0652 0.0745 Uiso 1 0
H183 H 0.5675 0.2168 0.013 0.0745 Uiso 1 0
H184 H 0.5463 0.2767 0.0519 0.0745 Uiso 1 0
H185 H 0.2341 0.7556 0.1953 0.0617 Uiso 1 0
H186 H 0.2054 0.8026 0.1442 0.0617 Uiso 1 0

loop_
_atom_site_aniso_label
_atom_site_aniso_U_11
_atom_site_aniso_U_22
_atom_site_aniso_U_33
_atom_site_aniso_U_12
_atom_site_aniso_U_13
_atom_site_aniso_U_23
Mn1 0.0168(3) 0.0235(5) 0.0242(11) -0.0017(2) -0.0022(2) -0.0105(2)
Mn2 0.0132(3) 0.0198(4) 0.0159(8) -0.0032(2) -0.00201(19) -0.0053(2)
Mn3 0.0188(4) 0.0195(4) 0.0155(8) -0.0065(2) -0.0024(2) -0.0034(2)
Mn4 0.0266(4) 0.0213(5) 0.0314(15) -0.0112(2) -0.0010(2) -0.0075(3)
Mn5 0.0183(4) 0.0384(7) 0.0228(11) -0.0002(3) -0.0092(2) -0.0077(3)
Mn6 0.0137(3) 0.0236(5) 0.0155(8) -0.0032(2) -0.0030(2) -0.0026(2)
Mn7 0.0125(3) 0.0173(4) 0.0173(8) -0.0031(2) -0.00241(19) -0.0053(2)
Mn8 0.0142(3) 0.0227(5) 0.0279(13) -0.0021(2) -0.0062(2) -0.0109(2)
Mn9 0.0183(4) 0.0242(5) 0.0245(12) 0.0017(2) -0.0056(2) -0.0051(2)
Mn10 0.0168(3) 0.0227(5) 0.0224(11) -0.0027(2) -0.0062(2) -0.0098(2)
Mn11 0.0225(4) 0.0181(4) 0.0348(16) 0.0005(2) -0.0130(2) -0.0100(3)
Mn12 0.0200(4) 0.0465(8) 0.053(2) 0.0025(3) -0.0152(3) -0.0339(3)
O13 0.0126(12) 0.0156(13) 0.0176(14) -0.0009(9) -0.0020(9) -0.0030(10)
O14 0.0125(12) 0.0182(13) 0.0152(13) -0.0036(9) -0.0032(9) -0.0038(10)
O15 0.0148(12) 0.0214(14) 0.0159(14) -0.0042(10) -0.0046(9) -0.0051(10)
O16 0.0169(12) 0.0205(13) 0.0131(13) -0.0045(10) -0.0044(9) -0.0043(10)
O17 0.0166(12) 0.0202(14) 0.0221(16) -0.0002(10) -0.0020(10) -0.0073(10)
O18 0.0154(12) 0.0203(14) 0.0221(16) -0.0016(10) -0.0052(10) -0.0090(10)
O19 0.0246(14) 0.0243(15) 0.0224(16) -0.0112(11) -0.0020(10) -0.0073(11)
O20 0.0250(14) 0.0162(13) 0.0221(16) -0.0055(10) -0.0054(10) -0.0023(10)
O21 0.0162(13) 0.0358(17) 0.0183(15) -0.0016(11) -0.0060(10) -0.0090(11)
O22 0.0144(12) 0.0286(15) 0.0183(15) -0.0002(10) -0.0046(9) -0.0038(11)
O23 0.0127(12) 0.0187(13) 0.0235(17) -0.0009(10) -0.0034(9) -0.0085(10)
O24 0.0152(12) 0.0215(14) 0.0197(15) -0.0041(10) -0.0036(9) -0.0088(10)
O25 0.0228(15) 0.044(2) 0.034(2) -0.0065(13) -0.0014(12) -0.0162(14)
O26 0.0370(17) 0.0412(19) 0.033(2) -0.0158(14) -0.0116(13) 0.0038(14)
O27 0.0329(16) 0.0314(17) 0.0224(17) -0.0014(12) -0.0056(11) -0.0081(12)
O28 0.069(3) 0.169(5) 0.027(2) 0.082(3) -0.0177(17) -0.034(2)
O29 0.0428(19) 0.0169(15) 0.051(3) -0.0072(13) -0.0072(15) -0.0053(13)
C30 0.060(3) 0.025(2) 0.032(3) -0.003(2) -0.021(2) -0.0105(18)
O31 0.051(2) 0.0194(16) 0.085(5) 0.0045(14) -0.0449(18) -0.0152(16)
C32 0.085(4) 0.020(2) 0.065(4) 0.004(2) -0.041(3) -0.012(2)
C33 0.043(3) 0.023(2) 0.056(4) -0.0009(19) -0.020(2) 0.006(2)
C34 0.064(4) 0.028(3) 0.070(5) 0.003(2) -0.027(3) 0.004(2)
C35 0.188(8) 0.038(3) 0.048(4) 0.010(4) -0.037(4) -0.005(3)
C36 0.040(4) 0.047(4) 0.315(19) -0.004(3) -0.053(6) 0.044(6)
O37 0.0176(13) 0.0302(16) 0.037(2) -0.0041(11) -0.0070(11) -0.0149(13)
C38 0.025(2) 0.024(2) 0.039(3) -0.0031(16) -0.0140(17) -0.0092(18)
O39 0.0232(15) 0.0329(17) 0.037(2) -0.0010(12) -0.0130(12) -0.0171(13)
C40 0.031(2) 0.040(3) 0.061(4) 0.0025(19) -0.023(2) -0.024(2)
C41 0.052(3) 0.032(3) 0.075(5) -0.001(2) -0.043(3) -0.019(2)
C42 0.076(4) 0.073(4) 0.057(4) -0.018(3) -0.029(3) -0.009(3)
C43 0.054(3) 0.043(3) 0.069(5) -0.014(2) -0.033(3) -0.019(3)
C44 0.084(4) 0.036(3) 0.104(7) -0.005(3) -0.056(4) -0.019(3)
O45 0.0197(14) 0.0341(17) 0.037(2) 0.0029(12) -0.0064(12) -0.0164(13)
C46 0.024(2) 0.029(2) 0.041(3) -0.0052(17) 0.0004(17) -0.0137(19)
O47 0.0322(17) 0.0289(17) 0.046(3) 0.0078(13) -0.0130(13) -0.0139(14)
C48 0.032(2) 0.031(2) 0.053(4) 0.0042(18) -0.013(2) -0.017(2)
C49 0.028(2) 0.056(3) 0.068(5) -0.003(2) 0.001(2) -0.038(3)
C50 0.037(3) 0.086(5) 0.092(6) 0.022(3) -0.014(3) -0.057(4)
C51 0.051(3) 0.068(4) 0.056(4) 0.003(3) 0.007(3) -0.026(3)
C52 0.046(3) 0.105(6) 0.111(7) -0.036(3) 0.029(3) -0.071(4)
O53 0.0277(15) 0.0308(16) 0.0283(19) -0.0010(12) -0.0066(11) -0.0158(12)
C54 0.031(2) 0.028(2) 0.024(2) -0.0115(17) -0.0014(16) -0.0096(17)
O55 0.0281(15) 0.0294(16) 0.0273(19) -0.0032(12) -0.0064(11) -0.0126(12)
C56 0.039(2) 0.041(3) 0.030(3) -0.011(2) -0.0052(18) -0.0128(19)
C57 0.045(3) 0.047(3) 0.040(3) -0.006(2) -0.005(2) -0.025(2)
C58 0.068(4) 0.058(4) 0.060(4) 0.008(3) -0.006(3) -0.034(3)
C59 0.078(4) 0.071(4) 0.047(4) -0.016(3) -0.013(3) -0.037(3)
C60 0.061(4) 0.063(4) 0.062(4) -0.036(3) -0.001(3) -0.020(3)
O61 0.0201(14) 0.0275(16) 0.0266(18) -0.0052(11) -0.0030(10) -0.0058(11)
C62 0.026(2) 0.025(2) 0.024(2) -0.0043(16) -0.0008(15) -0.0143(16)
O63 0.0210(14) 0.0259(16) 0.035(2) -0.0058(11) -0.0054(11) -0.0081(12)
C64 0.025(2) 0.026(2) 0.036(3) -0.0046(16) 0.0000(16) -0.0113(18)
C65 0.028(2) 0.026(2) 0.036(3) -0.0067(17) 0.0056(17) -0.0077(18)
C66 0.028(2) 0.050(3) 0.056(4) -0.002(2) 0.003(2) -0.010(2)
C67 0.043(3) 0.045(3) 0.044(3) -0.023(2) 0.011(2) -0.008(2)
C68 0.044(3) 0.041(3) 0.040(3) -0.012(2) 0.005(2) -0.012(2)
O69 0.0334(17) 0.0358(18) 0.034(2) 0.0038(13) -0.0150(13) -0.0019(13)
C70 0.025(2) 0.044(3) 0.028(2) 0.0066(19) -0.0044(17) -0.0036(19)
O71 0.0238(15) 0.043(2) 0.034(2) 0.0060(13) -0.0122(12) -0.0079(14)
C72 0.046(3) 0.059(4) 0.045(3) 0.018(2) -0.020(2) -0.003(2)
C73 0.057(4) 0.056(4) 0.107(7) 0.023(3) -0.054(4) -0.032(4)
C74 0.063(5) 0.203(11) 0.124(9) 0.043(6) 0.011(5) 0.003(7)
C75 0.078(5) 0.076(5) 0.149(10) 0.042(4) -0.073(5) -0.052(5)
C76 0.134(7) 0.098(6) 0.219(14) 0.076(5) -0.123(7) -0.092(7)
O77 0.0221(14) 0.0326(17) 0.0221(17) -0.0030(12) 0.0000(11) 0.0023(12)
C78 0.034(2) 0.038(3) 0.022(2) 0.0020(19) 0.0008(17) 0.0006(18)
O79 0.0320(17) 0.049(2) 0.0200(17) 0.0025(14) -0.0082(12) 0.0013(13)
C80 0.053(3) 0.057(4) 0.039(3) 0.003(3) 0.006(2) 0.018(2)
C81 0.063(3) 0.045(3) 0.035(3) -0.012(3) 0.000(2) -0.002(2)
C82 0.092(5) 0.059(4) 0.047(4) -0.014(3) -0.002(3) 0.022(3)
C83 0.151(8) 0.147(8) 0.063(5) -0.075(6) -0.060(5) 0.045(5)
C84 0.148(7) 0.057(4) 0.079(6) 0.013(4) 0.029(5) 0.010(4)
O85 0.0138(12) 0.0223(14) 0.0255(18) -0.0037(10) -0.0006(10) -0.0051(11)
C86 0.025(2) 0.022(2) 0.029(2) -0.0102(16) -0.0010(15) -0.0085(16)
O87 0.0181(14) 0.0378(18) 0.0283(19) -0.0097(12) -0.0024(11) -0.0073(12)
C88 0.028(2) 0.040(3) 0.027(2) -0.0153(19) 0.0002(16) -0.0036(18)
C89 0.042(3) 0.043(3) 0.024(2) -0.002(2) -0.0004(18) -0.0120(19)
C90 0.094(5) 0.085(5) 0.029(3) -0.043(4) 0.010(3) -0.013(3)
C91 0.063(4) 0.075(4) 0.071(5) 0.026(3) -0.011(3) -0.041(3)
C92 0.070(4) 0.043(3) 0.047(4) -0.015(3) -0.016(2) -0.014(2)
O93 0.0309(15) 0.0220(15) 0.032(2) -0.0048(12) -0.0130(12) -0.0049(12)
C94 0.022(2) 0.028(2) 0.036(3) 0.0016(16) -0.0138(16) -0.0081(18)
O95 0.081(3) 0.0261(17) 0.051(3) -0.0148(17) -0.0431(18) 0.0017(15)
C96 0.030(2) 0.033(2) 0.039(3) -0.0107(18) -0.0104(18) -0.0045(19)
C97 0.031(2) 0.043(3) 0.028(2) -0.0026(19) -0.0124(17) -0.0015(19)
C98 0.043(3) 0.067(4) 0.051(4) -0.020(3) -0.018(2) -0.013(3)
C99 0.042(3) 0.062(4) 0.051(4) 0.013(2) -0.014(2) -0.013(3)
C100 0.062(4) 0.079(4) 0.040(3) -0.021(3) -0.020(2) 0.014(3)
O101 0.0259(14) 0.0244(15) 0.0214(16) -0.0072(11) 0.0006(10) -0.0019(11)
C102 0.022(2) 0.030(2) 0.031(3) -0.0082(17) -0.0052(16) 0.0017(18)
O103 0.0356(17) 0.0259(16) 0.038(2) -0.0127(13) 0.0030(13) -0.0011(13)
C104 0.022(2) 0.037(2) 0.029(2) -0.0119(17) -0.0018(16) 0.0047(18)
C105 0.028(2) 0.047(3) 0.031(3) -0.010(2) -0.0060(17) 0.004(2)
C106 0.044(3) 0.080(4) 0.028(3) -0.022(3) -0.007(2) 0.010(2)
C107 0.063(4) 0.064(4) 0.069(5) 0.009(3) -0.036(3) -0.010(3)
C108 0.033(2) 0.068(4) 0.037(3) -0.021(2) -0.0006(19) -0.015(2)
O109 0.0249(16) 0.0347(19) 0.092(5) -0.0110(14) -0.0064(16) -0.0305(18)
C110 0.038(3) 0.069(5) 0.276(17) 0.013(3) -0.067(5) -0.110(6)
O111 0.056(3) 0.065(3) 0.223(12) 0.028(2) -0.089(3) -0.096(3)
C112 0.026(4) 0.036(5) 0.044(5) -0.012(4) -0.013(4) -0.012(4)
C113 0.037(3) 0.051(3) 0.081(5) -0.013(2) -0.006(3) -0.038(3)
C114 0.049(3) 0.055(4) 0.131(8) 0.002(3) -0.021(3) -0.049(4)
C115 0.144(7) 0.042(4) 0.217(14) 0.001(4) -0.133(7) -0.040(5)
C116 0.059(7) 0.093(10) 0.067(8) -0.014(6) 0.002(6) -0.061(7)
O117 0.0202(14) 0.0347(18) 0.038(2) -0.0058(12) -0.0024(12) -0.0081(13)
C118 0.068(4) 0.038(3) 0.128(8) -0.014(3) 0.070(4) -0.016(4)
O119 0.034(2) 0.040(2) 0.149(8) -0.0211(17) 0.040(2) -0.043(2)
C120 0.046(6) 0.039(6) 0.091(10) 0.005(5) -0.029(6) -0.010(6)
C121 0.036(3) 0.036(3) 0.046(3) -0.004(2) -0.016(2) -0.007(2)
C122 0.129(16) 0.026(8) 0.30(3) 0.034(8) 0.171(18) 0.068(12)
C123 0.082(4) 0.036(3) 0.109(7) 0.005(3) -0.061(4) -0.013(3)
C124 0.070(8) 0.050(7) 0.103(12) 0.004(6) -0.042(7) -0.026(7)
O125 0.056(2) 0.098(4) 0.117(6) 0.043(2) -0.063(2) -0.086(3)
C126 0.034(3) 0.105(5) 0.060(4) 0.017(3) -0.027(2) -0.052(3)
O127 0.0312(17) 0.056(2) 0.039(2) 0.0051(15) -0.0217(13) -0.0186(16)
C128 0.052(4) 0.172(8) 0.117(8) 0.047(4) -0.056(4) -0.114(6)
C129 0.032(5) 0.102(10) 0.026(5) 0.021(5) -0.016(4) -0.035(5)
C130 0.208(12) 0.195(12) 0.067(6) -0.004(10) -0.051(7) -0.015(6)
C131 0.056(7) 0.160(15) 0.023(5) -0.004(8) -0.019(5) 0.007(7)
C132 0.120(8) 0.63(3) 0.111(9) 0.070(12) -0.080(6) -0.196(13)
O133 0.0177(14) 0.043(2) 0.055(3) 0.0050(12) -0.0140(12) -0.0307(15)
C134 0.024(3) 0.083(5) 0.131(8) 0.017(3) -0.030(3) -0.080(4)
O135 0.0331(19) 0.051(2) 0.127(7) 0.0110(16) -0.026(2) -0.058(2)
C136 0.112(8) 0.131(9) 0.30(2) -0.007(7) -0.113(9) -0.092(10)
C137 0.027(3) 0.183(9) 0.064(5) -0.005(4) 0.004(3) -0.080(5)
C138 0.031(3) 0.139(8) 0.271(17) 0.026(4) -0.032(5) -0.152(8)
C139 0.038(6) 0.104(10) 0.051(7) -0.032(6) -0.009(5) 0.006(6)
C140 0.035(4) 0.348(16) 0.147(10) -0.017(6) 0.002(4) -0.197(9)
O141 0.0239(15) 0.0366(18) 0.032(2) -0.0061(12) -0.0018(11) -0.0124(13)
C142 0.034(2) 0.020(2) 0.029(2) -0.0027(17) -0.0022(17) -0.0045(16)
O143 0.0278(16) 0.048(2) 0.046(3) -0.0155(14) 0.0046(13) -0.0194(15)
C144 0.036(2) 0.034(3) 0.034(3) -0.0089(19) 0.0066(18) -0.0043(19)
C145 0.048(3) 0.037(3) 0.026(2) -0.003(2) -0.0066(18) -0.0109(19)
C146 0.086(4) 0.057(4) 0.053(4) 0.021(3) -0.026(3) -0.025(3)
C147 0.052(3) 0.057(3) 0.039(3) 0.000(2) -0.001(2) -0.017(2)
C148 0.086(5) 0.078(5) 0.059(4) -0.043(4) 0.010(3) -0.036(3)
O149 0.0208(13) 0.0280(15) 0.0173(15) -0.0071(11) -0.0008(10) -0.0053(11)
C150 0.0214(19) 0.034(2) 0.023(2) -0.0042(16) 0.0002(15) -0.0058(17)
O151 0.0296(15) 0.0321(17) 0.0242(18) -0.0070(12) 0.0044(11) -0.0115(12)
C152 0.044(3) 0.038(3) 0.026(2) -0.008(2) 0.0074(18) -0.0049(19)
C153 0.024(2) 0.046(3) 0.026(2) -0.0065(18) 0.0034(16) -0.0094(19)
C154 0.073(4) 0.087(5) 0.035(3) -0.026(3) 0.004(3) -0.025(3)
C155 0.044(3) 0.068(4) 0.034(3) -0.008(3) 0.016(2) -0.005(2)
C156 0.027(3) 0.073(4) 0.069(5) -0.000(2) 0.002(2) 0.018(3)
CL157 0.160(3) 0.125(3) 0.163(8) -0.0251(19) 0.029(2) -0.0333(19)
C158 0.155(8) 0.114(7) 0.102(8) -0.101(7) -0.009(6) -0.009(5)
CL159 0.082(2) 0.110(3) 0.212(10) -0.0323(16) 0.035(2) -0.115(2)

loop_
_atom_type_symbol
_atom_type_description
_atom_type_scat_dispersion_real
_atom_type_scat_dispersion_imag
_atom_type_scat_source
MN Mn 0.295 0.729 'International Tables Vol. IV (1974) Table 2.2B'
CL Cl 0.132 0.159 'International Tables Vol. IV (1974) Table 2.2B'
O O 0.008 0.006 'International Tables Vol. IV (1974) Table 2.2B'
N N 0.004 0.003 'International Tables Vol. IV (1974) Table 2.2B'
C C 0.002 0.002 'International Tables Vol. IV (1974) Table 2.2B'
H H 0 0 'International Tables Vol. IV (1974) Table 2.2B'

loop_
_geom_angle_atom_site_label_1
_geom_angle_atom_site_label_2
_geom_angle_atom_site_label_3
_geom_angle
_geom_angle_publ_flag
O17 Mn1 O18 82.58(10) no
O17 Mn1 O45 94.97(11) no
O17 Mn1 O53 168.57(11) no
O17 Mn1 O61 99.24(10) no
O17 Mn1 O151 83.74(10) no
O18 Mn1 O45 177.28(11) no
O18 Mn1 O53 94.45(11) no
O18 Mn1 O61 91.18(10) no
O18 Mn1 O151 86.04(10) no
O45 Mn1 O53 87.73(11) no
O45 Mn1 O61 90.38(11) no
O45 Mn1 O151 92.53(11) no
O53 Mn1 O61 91.83(10) no
O53 Mn1 O151 85.05(10) no
O61 Mn1 O151 175.65(10) no
O13 Mn2 O15 84.24(9) no
O13 Mn2 O16 83.47(9) no
O13 Mn2 O17 88.43(10) no
O13 Mn2 O18 91.81(10) no
O13 Mn2 O149 175.97(10) no
O15 Mn2 O16 80.55(10) no
O15 Mn2 O17 101.58(10) no
O15 Mn2 O18 172.76(10) no
O15 Mn2 O149 92.17(10) no
O16 Mn2 O17 171.38(10) no
O16 Mn2 O18 93.00(10) no
O16 Mn2 O149 94.17(10) no
O17 Mn2 O18 84.32(10) no
O17 Mn2 O149 94.09(10) no
O18 Mn2 O149 91.57(10) no
O14 Mn3 O15 83.34(10) no
O14 Mn3 O16 83.84(9) no
O14 Mn3 O19 91.05(10) no
O14 Mn3 O20 92.15(10) no
O14 Mn3 O101 172.56(11) no
O15 Mn3 O16 80.28(10) no
O15 Mn3 O19 97.36(10) no
O15 Mn3 O20 174.49(10) no
O15 Mn3 O101 90.50(10) no
O16 Mn3 O19 174.58(10) no
O16 Mn3 O20 96.14(10) no
O16 Mn3 O101 91.03(10) no
O19 Mn3 O20 85.84(11) no
O19 Mn3 O101 93.88(11) no
O20 Mn3 O101 93.76(11) no
O19 Mn4 O20 83.22(10) no
O19 Mn4 O29 173.79(12) no
O19 Mn4 O103 88.50(10) no
O19 Mn4 O109 94.06(12) no
O19 Mn4 O141 95.50(10) no
O20 Mn4 O29 95.85(12) no
O20 Mn4 O103 86.41(10) no
O20 Mn4 O109 175.82(12) no
O20 Mn4 O141 93.88(10) no
O29 Mn4 O103 85.30(12) no
O29 Mn4 O109 86.52(13) no
O29 Mn4 O141 90.68(12) no
O103 Mn4 O109 90.35(13) no
O103 Mn4 O141 175.99(11) no
O109 Mn4 O141 89.54(12) no
O21 Mn5 O22 84.15(10) no
O21 Mn5 O71 176.09(12) no
O21 Mn5 O79 84.49(10) no
O21 Mn5 O117 93.04(10) no
O21 Mn5 O127 95.58(12) no
O22 Mn5 O71 93.74(12) no
O22 Mn5 O79 83.93(10) no
O22 Mn5 O117 91.53(10) no
O22 Mn5 O127 176.87(12) no
O71 Mn5 O79 92.03(11) no
O71 Mn5 O117 90.31(11) no
O71 Mn5 O127 86.34(13) no
O79 Mn5 O117 175.02(10) no
O79 Mn5 O127 92.94(12) no
O117 Mn5 O127 91.60(12) no
O13 Mn6 O14 80.53(9) no
O13 Mn6 O15 84.00(9) no
O13 Mn6 O21 174.23(10) no
O13 Mn6 O22 95.64(10) no
O13 Mn6 O77 92.36(10) no
O14 Mn6 O15 84.59(10) no
O14 Mn6 O21 97.61(10) no
O14 Mn6 O22 172.69(10) no
O14 Mn6 O77 96.12(10) no
O15 Mn6 O21 90.39(10) no
O15 Mn6 O22 88.83(10) no
O15 Mn6 O77 176.13(11) no
O21 Mn6 O22 85.59(11) no
O21 Mn6 O77 93.28(11) no
O22 Mn6 O77 90.24(11) no
O13 Mn7 O14 80.30(10) no
O13 Mn7 O16 83.36(10) no
O13 Mn7 O23 174.93(10) no
O13 Mn7 O24 99.76(10) no
O13 Mn7 O85 89.14(10) no
O14 Mn7 O16 83.57(9) no
O14 Mn7 O23 95.07(10) no
O14 Mn7 O24 173.21(10) no
O14 Mn7 O85 91.72(10) no
O16 Mn7 O23 94.13(10) no
O16 Mn7 O24 89.69(10) no
O16 Mn7 O85 171.71(10) no
O23 Mn7 O24 84.60(10) no
O23 Mn7 O85 93.08(10) no
O24 Mn7 O85 95.07(10) no
O23 Mn8 O24 82.74(10) no
O23 Mn8 O37 176.54(11) no
O23 Mn8 O87 86.59(10) no
O23 Mn8 O93 93.72(10) no
O23 Mn8 O133 96.14(10) no
O24 Mn8 O37 93.93(10) no
O24 Mn8 O87 88.13(10) no
O24 Mn8 O93 97.64(10) no
O24 Mn8 O133 173.75(12) no
O37 Mn8 O87 92.39(10) no
O37 Mn8 O93 87.63(10) no
O37 Mn8 O133 87.08(11) no
O87 Mn8 O93 174.21(10) no
O87 Mn8 O133 85.67(12) no
O93 Mn8 O133 88.56(12) no
O17 Mn9 O22 94.38(10) no
O17 Mn9 O25 88.18(10) no
O17 Mn9 O26 91.57(10) no
O17 Mn9 O47 91.93(11) no
O17 Mn9 O69 175.00(11) no
O22 Mn9 O25 92.43(10) no
O22 Mn9 O26 88.69(11) no
O22 Mn9 O47 173.66(11) no
O22 Mn9 O69 90.22(12) no
O25 Mn9 O26 178.86(11) no
O25 Mn9 O47 88.44(11) no
O25 Mn9 O69 89.66(11) no
O26 Mn9 O47 90.46(12) no
O26 Mn9 O69 90.51(11) no
O47 Mn9 O69 83.50(12) no
O18 Mn10 O24 94.28(10) no
O18 Mn10 O27 85.23(10) no
O18 Mn10 O39 171.90(11) no
O18 Mn10 O55 90.14(10) no
O18 Mn10 O63 93.10(10) no
O24 Mn10 O27 92.50(10) no
O24 Mn10 O39 91.31(10) no
O24 Mn10 O55 174.32(11) no
O24 Mn10 O63 95.17(10) no
O27 Mn10 O39 88.67(11) no
O27 Mn10 O55 84.29(10) no
O27 Mn10 O63 172.25(10) no
O39 Mn10 O55 83.94(11) no
O39 Mn10 O63 92.24(11) no
O55 Mn10 O63 88.15(11) no
O20 Mn11 O23 93.61(10) no
O20 Mn11 O31 91.49(12) no
O20 Mn11 O95 93.44(12) no
O20 Mn11 O135 175.27(13) no
O20 Mn11 O143 95.72(10) no
O23 Mn11 O31 174.75(11) no
O23 Mn11 O95 95.15(11) no
O23 Mn11 O135 91.12(12) no
O23 Mn11 O143 94.94(11) no
O31 Mn11 O95 83.30(13) no
O31 Mn11 O135 83.78(14) no
O31 Mn11 O143 85.78(13) no
O95 Mn11 O135 85.95(16) no
O95 Mn11 O143 165.91(13) no
O135 Mn11 O143 84.05(14) no
O19 Mn12 O21 94.73(10) no
O19 Mn12 O28 91.88(11) no
O19 Mn12 O111 90.03(15) no
O19 Mn12 O119 94.18(16) no
O19 Mn12 O125 173.08(13) no
O19 Mn12 H5 97.26(7) no
O21 Mn12 O28 86.97(16) no
O21 Mn12 O111 173.93(18) no
O21 Mn12 O119 92.63(12) no
O21 Mn12 O125 91.07(15) no
O21 Mn12 H5 68.55(7) no
O28 Mn12 O111 89.1(2) no
O28 Mn12 O119 173.94(16) no
O28 Mn12 O125 84.65(15) no
O28 Mn12 H5 18.90(14) no
O111 Mn12 O119 90.78(17) no
O111 Mn12 O125 83.95(18) no
O111 Mn12 H5 107.14(16) no
O119 Mn12 O125 89.31(18) no
O119 Mn12 H5 158.64(11) no
O125 Mn12 H5 81.34(14) no
Cl159a CL157 C158 34.5(4) no
Cl159a CL157 H185 52.6(4) no
Cl159a CL157 H186 48.5(4) no
C158 CL157 H185 25.6(3) no
C158 CL157 H186 26.1(4) no
H185 CL157 H186 46.08(7) no
Cl159a CL159 C158 19.1(8) no
C169 CL171 C170 33.5(4) no
CL157 Cl159a CL159 156.6(11) no
CL157 Cl159a C158 49.9(7) no
CL157 Cl159a H185 62.3(4) no
CL157 Cl159a H186 64.3(5) no
CL159 Cl159a C158 145.3(15) no
CL159 Cl159a H185 124.1(11) no
CL159 Cl159a H186 138.8(11) no
C158 Cl159a H185 25.4(6) no
C158 Cl159a H186 31.6(6) no
H185 Cl159a H186 53.7(4) no
Mn2 O13 Mn6 94.55(10) no
Mn2 O13 Mn7 96.21(10) no
Mn6 O13 Mn7 99.38(11) no
Mn3 O14 Mn6 95.19(10) no
Mn3 O14 Mn7 95.21(10) no
Mn6 O14 Mn7 99.74(11) no
Mn2 O15 Mn3 99.64(10) no
Mn2 O15 Mn6 95.56(10) no
Mn3 O15 Mn6 95.31(10) no
Mn2 O16 Mn3 99.45(10) no
Mn2 O16 Mn7 95.49(10) no
Mn3 O16 Mn7 95.62(10) no
Mn1 O17 Mn2 94.65(11) no
Mn1 O17 Mn9 128.17(13) no
Mn2 O17 Mn9 130.63(13) no
Mn1 O18 Mn2 97.08(11) no
Mn1 O18 Mn10 125.80(13) no
Mn2 O18 Mn10 134.39(13) no
Mn3 O19 Mn4 93.93(11) no
Mn3 O19 Mn12 132.47(14) no
Mn4 O19 Mn12 130.50(13) no
Mn3 O20 Mn4 94.62(11) no
Mn3 O20 Mn11 133.71(13) no
Mn4 O20 Mn11 122.70(13) no
Mn5 O21 Mn6 94.71(12) no
Mn5 O21 Mn12 123.63(13) no
Mn6 O21 Mn12 132.60(14) no
Mn5 O22 Mn6 94.82(11) no
Mn5 O22 Mn9 130.34(13) no
Mn6 O22 Mn9 133.07(13) no
Mn7 O23 Mn8 95.65(11) no
Mn7 O23 Mn11 133.90(12) no
Mn8 O23 Mn11 124.35(13) no
Mn7 O24 Mn8 94.30(10) no
Mn7 O24 Mn10 130.22(12) no
Mn8 O24 Mn10 126.46(12) no
Mn9 O25 H7 94.16(19) no
Mn9 O25 H8 103.93(19) no
H7 O25 H8 112.3(3) no
Mn9 O26 H1 102.6(2) no
Mn9 O26 H2 100.81(19) no
H1 O26 H2 102.1(3) no
Mn10 O27 H3 96.3(2) no
Mn10 O27 H4 83.80(16) no
H3 O27 H4 88.3(2) no
Mn12 O28 H5 45.8(3) no
Mn12 O28 H6 100.8(3) no
H5 O28 H6 118.4(5) no
Mn4 O29 C30 129.7(3) no
Mn11 O31 C30 138.1(3) no
Mn8 O37 C38 126.2(2) no
Mn10 O39 C38 138.3(3) no
Mn1 O45 C46 132.1(3) no
Mn9 O47 C46 137.4(3) no
Mn1 O53 C54 130.1(3) no
Mn10 O55 C54 130.9(3) no
Mn1 O61 C62 124.4(2) no
Mn10 O63 C62 134.4(2) no
Mn9 O69 C70 131.9(3) no
Mn5 O71 C70 132.2(3) no
Mn6 O77 C78 125.1(2) no
Mn5 O79 C78 122.9(2) no
Mn7 O85 C86 126.7(2) no
Mn8 O87 C86 122.7(2) no
Mn8 O93 C94 130.7(2) no
Mn11 O95 C94 134.6(3) no
Mn3 O101 C102 126.5(2) no
Mn4 O103 C102 122.2(2) no
Mn4 O109 C110 131.8(3) no
Mn12 O111 C110 137.5(3) no
Mn5 O117 C118 125.6(3) no
Mn12 O119 C118 132.7(3) no
Mn12 O125 C126 132.8(3) no
Mn5 O127 C126 132.5(3) no
Mn8 O133 C134 130.1(3) no
Mn11 O135 C134 136.2(3) no
Mn4 O141 C142 132.9(3) no
Mn11 O143 C142 132.5(3) no
Mn2 O149 C150 124.6(2) no
Mn1 O151 C150 123.9(2) no
O29 C30 O31 125.2(4) no
O29 C30 C32 116.7(4) no
O31 C30 C32 118.1(4) no
C30 C32 C33 117.9(4) no
C30 C32 H9 107.2(4) no
C30 C32 H10 108.2(5) no
C33 C32 H9 108.2(5) no
C33 C32 H10 107.8(4) no
H9 C32 H10 107.1(4) no
C32 C33 C34 106.8(4) no
C32 C33 C35 110.0(5) no
C32 C33 C36 110.7(5) no
C34 C33 C35 110.4(4) no
C34 C33 C36 109.1(4) no
C35 C33 C36 109.8(6) no
C33 C34 H11 109.7(4) no
C33 C34 H12 110.0(5) no
C33 C34 H13 110.1(4) no
H11 C34 H12 109.5(5) no
H11 C34 H13 109.0(5) no
H12 C34 H13 108.5(5) no
C33 C35 H14 112.4(5) no
C33 C35 H15 111.8(7) no
C33 C35 H16 109.0(6) no
H14 C35 H15 109.9(7) no
H14 C35 H16 107.0(8) no
H15 C35 H16 106.4(6) no
C33 C36 H17 110.8(7) no
C33 C36 H18 111.6(7) no
C33 C36 H19 112.0(6) no
H17 C36 H18 106.7(6) no
H17 C36 H19 107.0(9) no
H18 C36 H19 108.5(9) no
O37 C38 O39 125.4(3) no
O37 C38 C40 117.0(3) no
O39 C38 C40 117.6(4) no
C38 C40 C41 120.6(4) no
C38 C40 H20 107.2(4) no
C38 C40 H21 106.2(4) no
C41 C40 H20 107.0(4) no
C41 C40 H21 107.3(4) no
H20 C40 H21 108.1(4) no
C40 C41 C42 107.3(4) no
C40 C41 C43 107.7(4) no
C40 C41 C44 116.7(4) no
C42 C41 C43 106.6(4) no
C42 C41 C44 105.8(5) no
C43 C41 C44 112.2(4) no
C41 C42 H22 109.2(4) no
C41 C42 H23 111.7(5) no
C41 C42 H24 112.5(5) no
H22 C42 H23 106.0(6) no
H22 C42 H24 106.4(6) no
H23 C42 H24 110.8(5) no
C41 C43 H25 110.9(4) no
C41 C43 H26 110.7(5) no
C41 C43 H27 109.9(4) no
H25 C43 H26 109.2(5) no
H25 C43 H27 107.8(5) no
H26 C43 H27 108.3(4) no
C41 C44 H28 111.7(6) no
C41 C44 H29 110.6(5) no
C41 C44 H30 111.4(5) no
H28 C44 H29 107.9(5) no
H28 C44 H30 108.1(6) no
H29 C44 H30 106.9(6) no
O45 C46 O47 125.6(4) no
O45 C46 C48 118.4(4) no
O47 C46 C48 115.9(4) no
C46 C48 C49 113.8(4) no
C46 C48 H31 108.1(4) no
C46 C48 H32 107.8(4) no
C49 C48 H31 109.7(4) no
C49 C48 H32 108.7(4) no
H31 C48 H32 108.6(4) no
C48 C49 C50 106.8(4) no
C48 C49 C51 111.5(4) no
C48 C49 C52 110.0(4) no
C50 C49 C51 109.4(4) no
C50 C49 C52 109.1(4) no
C51 C49 C52 109.9(5) no
C49 C50 H33 110.2(4) no
C49 C50 H34 111.2(6) no
C49 C50 H35 110.4(5) no
H33 C50 H34 108.9(5) no
H33 C50 H35 107.7(7) no
H34 C50 H35 108.5(5) no
C49 C51 H36 110.7(5) no
C49 C51 H37 112.9(5) no
C49 C51 H38 112.0(5) no
H36 C51 H37 106.5(6) no
H36 C51 H38 105.9(5) no
H37 C51 H38 108.5(5) no
C49 C52 H39 111.1(6) no
C49 C52 H40 114.4(5) no
C49 C52 H41 112.6(5) no
H39 C52 H40 105.9(6) no
H39 C52 H41 104.0(5) no
H40 C52 H41 108.2(7) no
O53 C54 O55 126.5(3) no
O53 C54 C56 117.6(4) no
O55 C54 C56 115.9(4) no
C54 C56 C57 116.2(4) no
C54 C56 H42 107.5(4) no
C54 C56 H43 109.1(4) no
C57 C56 H42 107.1(4) no
C57 C56 H43 108.6(4) no
H42 C56 H43 108.1(4) no
C56 C57 C58 110.3(4) no
C56 C57 C59 107.4(4) no
C56 C57 C60 109.9(4) no
C58 C57 C59 108.9(4) no
C58 C57 C60 111.1(4) no
C59 C57 C60 109.1(4) no
C57 C58 H44 109.9(5) no
C57 C58 H45 110.4(5) no
C57 C58 H46 109.6(4) no
H44 C58 H45 109.6(5) no
H44 C58 H46 108.1(6) no
H45 C58 H46 109.1(6) no
C57 C59 H47 109.5(4) no
C57 C59 H48 110.3(5) no
C57 C59 H49 110.3(5) no
H47 C59 H48 108.7(6) no
H47 C59 H49 108.5(5) no
H48 C59 H49 109.5(5) no
C57 C60 H50 109.8(5) no
C57 C60 H51 111.0(5) no
C57 C60 H52 110.5(4) no
H50 C60 H51 108.7(5) no
H50 C60 H52 107.8(5) no
H51 C60 H52 109.1(6) no
O61 C62 O63 124.9(3) no
O61 C62 C64 118.2(3) no
O63 C62 C64 116.9(3) no
C62 C64 C65 114.9(3) no
C62 C64 H53 108.9(4) no
C62 C64 H54 107.2(3) no
C65 C64 H53 109.3(3) no
C65 C64 H54 108.9(4) no
H53 C64 H54 107.3(4) no
C64 C65 C66 112.2(4) no
C64 C65 C67 106.6(3) no
C64 C65 C68 110.1(3) no
C66 C65 C67 109.8(4) no
C66 C65 C68 109.8(4) no
C67 C65 C68 108.2(4) no
C65 C66 H55 109.7(4) no
C65 C66 H56 111.8(4) no
C65 C66 H57 111.6(4) no
H55 C66 H56 107.6(5) no
H55 C66 H57 106.0(5) no
H56 C66 H57 109.8(4) no
C65 C67 H58 111.4(4) no
C65 C67 H59 109.3(4) no
C65 C67 H60 111.1(4) no
H58 C67 H59 107.8(4) no
H58 C67 H60 109.2(5) no
H59 C67 H60 107.8(5) no
C65 C68 H61 110.2(4) no
C65 C68 H62 111.1(4) no
C65 C68 H63 110.8(4) no
H61 C68 H62 108.3(4) no
H61 C68 H63 107.6(5) no
H62 C68 H63 108.7(4) no
O69 C70 O71 125.0(4) no
O69 C70 C72 118.3(4) no
O71 C70 C72 116.7(4) no
C70 C72 C73 117.4(4) no
C70 C72 H64 110.3(5) no
C70 C72 H65 108.3(4) no
C73 C72 H64 108.2(4) no
C73 C72 H65 105.8(5) no
H64 C72 H65 106.2(5) no
C72 C73 C74 105.4(6) no
C72 C73 C75 107.7(5) no
C72 C73 C76 118.9(6) no
C74 C73 C75 108.9(6) no
C74 C73 C76 104.4(8) no
C75 C73 C76 111.0(5) no
C73 C74 H66 117.3(10) no
C73 C74 H67 115.6(7) no
C73 C74 H68 114.9(8) no
H66 C74 H67 103.5(8) no
H66 C74 H68 102.1(8) no
H67 C74 H68 101.1(10) no
C73 C75 H69 110.6(6) no
C73 C75 H70 113.9(7) no
C73 C75 H71 110.8(6) no
H69 C75 H70 108.9(6) no
H69 C75 H71 105.3(7) no
H70 C75 H71 107.0(7) no
C73 C76 H72 110.5(7) no
C73 C76 H73 110.5(8) no
C73 C76 H74 111.1(9) no
H72 C76 H73 106.4(9) no
H72 C76 H74 109.5(9) no
H73 C76 H74 108.7(7) no
O77 C78 O79 125.7(4) no
O77 C78 C80 112.1(4) no
O79 C78 C80 122.3(4) no
C78 C80 C81 119.1(4) no
C78 C80 H75 108.5(5) no
C78 C80 H76 106.4(4) no
C81 C80 H75 108.8(4) no
C81 C80 H76 106.7(5) no
H75 C80 H76 106.7(5) no
C80 C81 C82 109.8(4) no
C80 C81 C83 108.5(5) no
C80 C81 C84 113.7(5) no
C82 C81 C83 104.6(5) no
C82 C81 C84 111.9(5) no
C83 C81 C84 107.9(6) no
C81 C82 H77 109.5(5) no
C81 C82 H78 109.4(5) no
C81 C82 H79 109.8(6) no
H77 C82 H78 109.7(6) no
H77 C82 H79 109.5(5) no
H78 C82 H79 108.9(6) no
C81 C83 H80 111.0(7) no
C81 C83 H81 109.6(6) no
C81 C83 H82 112.0(7) no
H80 C83 H81 106.0(8) no
H80 C83 H82 109.6(6) no
H81 C83 H82 108.5(8) no
C81 C84 H83 112.2(6) no
C81 C84 H84 109.9(7) no
C81 C84 H85 110.7(6) no
H83 C84 H84 108.0(7) no
H83 C84 H85 109.1(8) no
H84 C84 H85 106.8(7) no
O85 C86 O87 124.8(3) no
O85 C86 C88 113.8(3) no
O87 C86 C88 121.3(3) no
C86 C88 C89 113.3(3) no
C86 C88 H86 108.4(3) no
C86 C88 H87 108.9(3) no
C89 C88 H86 109.6(4) no
C89 C88 H87 109.0(4) no
H86 C88 H87 107.4(4) no
C88 C89 C90 106.9(4) no
C88 C89 C91 111.2(4) no
C88 C89 C92 110.1(3) no
C90 C89 C91 111.1(4) no
C90 C89 C92 108.5(4) no
C91 C89 C92 109.0(4) no
C89 C90 H88 110.6(5) no
C89 C90 H89 108.4(5) no
C89 C90 H90 111.2(5) no
H88 C90 H89 106.7(5) no
H88 C90 H90 111.0(6) no
H89 C90 H90 108.8(6) no
C89 C91 H91 110.5(5) no
C89 C91 H92 109.2(5) no
C89 C91 H93 109.5(6) no
H91 C91 H92 109.0(6) no
H91 C91 H93 109.9(5) no
H92 C91 H93 108.6(6) no
C89 C92 H94 110.0(4) no
C89 C92 H95 112.4(4) no
C89 C92 H96 110.3(4) no
H94 C92 H95 109.4(5) no
H94 C92 H96 106.2(5) no
H95 C92 H96 108.3(5) no
O93 C94 O95 124.5(4) no
O93 C94 C96 118.5(3) no
O95 C94 C96 116.9(4) no
C94 C96 C97 116.5(3) no
C94 C96 H97 108.2(4) no
C94 C96 H98 108.6(4) no
C97 C96 H97 107.5(4) no
C97 C96 H98 108.3(4) no
H97 C96 H98 107.3(4) no
C96 C97 C98 111.4(4) no
C96 C97 C99 109.7(4) no
C96 C97 C100 107.9(4) no
C98 C97 C99 109.6(4) no
C98 C97 C100 108.9(4) no
C99 C97 C100 109.4(4) no
C97 C98 H99 110.5(5) no
C97 C98 H100 110.1(4) no
C97 C98 H101 111.5(4) no
H99 C98 H100 107.1(4) no
H99 C98 H101 108.9(4) no
H100 C98 H101 108.7(5) no
C97 C99 H102 111.0(4) no
C97 C99 H103 110.5(4) no
C97 C99 H104 110.2(4) no
H102 C99 H103 108.6(5) no
H102 C99 H104 108.6(5) no
H103 C99 H104 107.8(5) no
C97 C100 H105 111.4(5) no
C97 C100 H106 109.7(5) no
C97 C100 H107 112.2(4) no
H105 C100 H106 106.4(5) no
H105 C100 H107 109.4(6) no
H106 C100 H107 107.4(5) no
O101 C102 O103 125.0(3) no
O101 C102 C104 113.8(4) no
O103 C102 C104 121.2(4) no
C102 C104 C105 113.3(3) no
C102 C104 H108 108.8(4) no
C102 C104 H109 109.4(3) no
C105 C104 H108 109.4(4) no
C105 C104 H109 108.4(4) no
H108 C104 H109 107.2(3) no
C104 C105 C106 107.4(3) no
C104 C105 C107 109.3(4) no
C104 C105 C108 110.9(4) no
C106 C105 C107 111.6(4) no
C106 C105 C108 108.2(4) no
C107 C105 C108 109.3(4) no
C105 C106 H110 109.0(4) no
C105 C106 H111 111.3(4) no
C105 C106 H112 110.9(5) no
H110 C106 H111 108.4(5) no
H110 C106 H112 107.4(4) no
H111 C106 H112 109.7(5) no
C105 C107 H113 112.1(5) no
C105 C107 H114 111.2(5) no
C105 C107 H115 108.6(5) no
H113 C107 H114 110.5(6) no
H113 C107 H115 107.4(6) no
H114 C107 H115 106.7(6) no
C105 C108 H116 112.6(4) no
C105 C108 H117 112.5(4) no
C105 C108 H118 110.5(4) no
H116 C108 H117 108.3(4) no
H116 C108 H118 106.5(5) no
H117 C108 H118 106.0(4) no
O109 C110 O111 127.6(5) no
O109 C110 C112 103.8(6) no
O109 C110 C112A 121.7(5) no
O111 C110 C112 124.7(5) no
O111 C110 C112A 102.7(6) no
C112 C110 C112A 56.2(4) no
C110 C112 C113 109.4(6) no
C110 C112 C112A 63.7(5) no
C110 C112 C116A 159.3(9) no
C110 C112 H119 111.1(7) no
C110 C112 H120 112.7(7) no
C113 C112 C112A 54.1(5) no
C113 C112 C116A 72.1(7) no
C113 C112 H119 109.8(6) no
C113 C112 H120 108.5(7) no
C112A C112 C116A 125.1(9) no
C112A C112 H119 100.4(7) no
C112A C112 H120 153.1(8) no
C116A C112 H119 86.8(7) no
C116A C112 H120 50.0(6) no
H119 C112 H120 105.3(8) no
C112 C113 C114 114.8(5) no
C112 C113 C115 125.2(6) no
C112 C113 C116 99.8(6) no
C112 C113 C112A 65.5(5) no
C112 C113 C116A 48.1(5) no
C114 C113 C115 110.8(5) no
C114 C113 C116 109.3(5) no
C114 C113 C112A 111.3(5) no
C114 C113 C116A 105.1(6) no
C115 C113 C116 92.2(6) no
C115 C113 C112A 122.0(6) no
C115 C113 C116A 92.2(6) no
C116 C113 C112A 36.6(5) no
C116 C113 C116A 141.1(6) no
C112A C113 C116A 112.7(6) no
C113 C114 H121 110.4(5) no
C113 C114 H122 111.8(5) no
C113 C114 H123 111.5(6) no
H121 C114 H122 107.5(7) no
H121 C114 H123 106.8(5) no
H122 C114 H123 108.6(6) no
C113 C115 H124 110.2(6) no
C113 C115 H125 107.2(6) no
C113 C115 H126 112.3(8) no
H124 C115 H125 105.3(9) no
H124 C115 H126 111.8(7) no
H125 C115 H126 109.6(6) no
C113 C116 C112A 54.1(8) no
C113 C116 H127 110.9(10) no
C113 C116 H128 112.2(10) no
C113 C116 H129 111.2(9) no
C112A C116 H127 158.0(16) no
C112A C116 H128 69.2(8) no
C112A C116 H129 95.4(10) no
H127 C116 H128 108.7(11) no
H127 C116 H129 105.8(11) no
H128 C116 H129 107.7(12) no
O117 C118 O119 127.5(5) no
O117 C118 C120 112.8(6) no
O117 C118 C120A 110.3(5) no
O119 C118 C120 106.7(6) no
O119 C118 C120A 118.0(6) no
C120 C118 C120A 62.6(5) no
C118 C120 C121 107.3(7) no
C118 C120 C120A 64.0(5) no
C118 C120 C124A 169.1(9) no
C118 C120 H130 112.9(10) no
C118 C120 H131 114.1(9) no
C121 C120 C120A 51.4(4) no
C121 C120 C124A 62.6(6) no
C121 C120 H130 110.6(8) no
C121 C120 H131 108.7(9) no
C120A C120 C124A 108.8(9) no
C120A C120 H130 153.1(9) no
C120A C120 H131 102.0(9) no
C124A C120 H130 69.5(7) no
C124A C120 H131 74.6(8) no
H130 C120 H131 103.1(9) no
C120 C121 C122 124.4(12) no
C120 C121 C123 110.2(5) no
C120 C121 C124 100.9(7) no
C120 C121 C120A 66.7(5) no
C120 C121 C124A 48.9(5) no
C120 C121 C122A 134.2(7) no
C122 C121 C123 105.4(7) no
C122 C121 C124 106.2(15) no
C122 C121 C120A 132.8(12) no
C122 C121 C124A 78.7(14) no
C122 C121 C122A 33.3(15) no
C123 C121 C124 108.9(6) no
C123 C121 C120A 112.5(5) no
C123 C121 C124A 112.1(5) no
C123 C121 C122A 114.7(6) no
C124 C121 C120A 35.2(5) no
C124 C121 C124A 135.6(6) no
C124 C121 C122A 73.0(7) no
C120A C121 C124A 110.3(5) no
C120A C121 C122A 102.8(6) no
C124A C121 C122A 103.8(6) no
C121 C122 C124A 57.2(10) no
C121 C122 C122A 95.7(19) no
C121 C122 H132 114.2(14) no
C121 C122 H133 129.5(16) no
C121 C122 H134 98(2) no
C124A C122 C122A 132.7(16) no
C124A C122 H132 72.1(16) no
C124A C122 H133 149(3) no
C124A C122 H134 57.7(12) no
C122A C122 H132 89(2) no
C122A C122 H133 78(3) no
C122A C122 H134 166(2) no
H132 C122 H133 115.8(16) no
H132 C122 H134 85(2) no
H133 C122 H134 92.5(17) no
C121 C123 H135 112.3(5) no
C121 C123 H136 110.4(5) no
C121 C123 H137 109.4(5) no
H135 C123 H136 109.8(6) no
H135 C123 H137 108.2(6) no
H136 C123 H137 106.6(5) no
C121 C124 C120A 70.0(9) no
C121 C124 C122A 57.6(6) no
C121 C124 H138 111.0(10) no
C121 C124 H139 115.3(11) no
C121 C124 H140 113.1(10) no
C120A C124 C122A 118.6(12) no
C120A C124 H138 56.1(10) no
C120A C124 H139 159.2(17) no
C120A C124 H140 85.9(12) no
C122A C124 H138 167.4(11) no
C122A C124 H139 78.1(10) no
C122A C124 H140 87.1(10) no
H138 C124 H139 104.9(11) no
H138 C124 H140 103.2(12) no
H139 C124 H140 108.4(12) no
O125 C126 O127 126.2(4) no
O125 C126 C128 118.7(5) no
O127 C126 C128 115.2(5) no
C126 C128 C129 109.2(6) no
C126 C128 C129A 117.4(10) no
C126 C128 H141 109.5(5) no
C126 C128 H142 110.6(6) no
C129 C128 C129A 61.8(10) no
C129 C128 H141 108.9(7) no
C129 C128 H142 108.4(7) no
C129A C128 H141 132.7(10) no
C129A C128 H142 47.5(9) no
H141 C128 H142 110.2(8) no
C128 C129 C130 104.9(9) no
C128 C129 C131 114.5(7) no
C128 C129 C132 92.3(9) no
C128 C129 C129A 48.1(8) no
C130 C129 C131 115.0(12) no
C130 C129 C132 106.3(9) no
C130 C129 C129A 74.9(10) no
C131 C129 C132 120.7(9) no
C131 C129 C129A 162.6(11) no
C132 C129 C129A 66.0(10) no
C129 C130 C129A 61.0(10) no
C129 C130 H143 111.9(13) no
C129 C130 H144 112.7(10) no
C129 C130 H145 114.4(11) no
C129A C130 H143 52.6(9) no
C129A C130 H144 112.5(10) no
C129A C130 H145 140.6(11) no
H143 C130 H144 104.9(10) no
H143 C130 H145 107.2(10) no
H144 C130 H145 105.1(12) no
C129 C131 H146 112.3(12) no
C129 C131 H147 114.6(11) no
C129 C131 H148 110.1(13) no
H146 C131 H147 108.4(15) no
H146 C131 H148 104.5(11) no
H147 C131 H148 106.3(13) no
C129 C132 C129A 55.4(8) no
C129 C132 H149 109.3(10) no
C129 C132 H150 110.4(8) no
C129 C132 H151 112.0(14) no
C129A C132 H149 122.1(12) no
C129A C132 H150 55.0(9) no
C129A C132 H151 130.4(11) no
H149 C132 H150 107.0(16) no
H149 C132 H151 107.5(10) no
H150 C132 H151 110.6(12) no
O133 C134 O135 126.8(4) no
O133 C134 C136 120.4(5) no
O133 C134 C136A 103.7(5) no
O135 C134 C136 111.0(5) no
O135 C134 C136A 121.3(5) no
C136 C134 C136A 47.5(6) no
C134 C136 C137 119.8(9) no
C134 C136 C136A 74.8(7) no
C134 C136 C139A 151.8(10) no
C134 C136 H152 103.4(9) no
C134 C136 H153 104.4(8) no
C137 C136 C136A 56.8(8) no
C137 C136 C139A 73.5(8) no
C137 C136 H152 114.5(9) no
C137 C136 H153 114.6(10) no
C136A C136 C139A 128.2(12) no
C136A C136 H152 165.1(10) no
C136A C136 H153 97.5(9) no
C139A C136 H152 49.9(6) no
C139A C136 H153 89.8(8) no
H152 C136 H153 97.2(10) no
C136 C137 C138 127.2(7) no
C136 C137 C139 93.3(7) no
C136 C137 C140 112.1(6) no
C136 C137 C136A 59.1(6) no
C136 C137 C139A 57.4(6) no
C138 C137 C139 91.5(6) no
C138 C137 C140 112.5(6) no
C138 C137 C136A 128.6(8) no
C138 C137 C139A 82.6(7) no
C139 C137 C140 115.8(7) no
C139 C137 C136A 40.6(6) no
C139 C137 C139A 133.8(7) no
C140 C137 C136A 106.7(7) no
C140 C137 C139A 108.6(8) no
C136A C137 C139A 114.9(7) no
C137 C138 H154 118.0(8) no
C137 C138 H155 112.7(6) no
C137 C138 H156 106.6(7) no
H154 C138 H155 112.4(8) no
H154 C138 H156 103.8(7) no
H155 C138 H156 101.3(8) no
C137 C139 C136A 47.5(7) no
C137 C139 H157 114.8(11) no
C137 C139 H158 114.3(9) no
C137 C139 H159 116.7(8) no
C136A C139 H157 148.7(13) no
C136A C139 H158 109.6(11) no
C136A C139 H159 73.5(9) no
H157 C139 H158 101.4(8) no
H157 C139 H159 104.0(10) no
H158 C139 H159 103.8(12) no
C137 C140 H160 113.3(8) no
C137 C140 H161 113.2(6) no
C137 C140 H162 110.0(8) no
H160 C140 H161 110.6(9) no
H160 C140 H162 104.8(6) no
H161 C140 H162 104.1(10) no
O141 C142 O143 124.1(4) no
O141 C142 C144 117.1(4) no
O143 C142 C144 118.8(4) no
C142 C144 C145 115.4(3) no
C142 C144 H163 107.8(4) no
C142 C144 H164 108.4(4) no
C145 C144 H163 109.4(4) no
C145 C144 H164 109.1(4) no
H163 C144 H164 106.3(4) no
C144 C145 C146 110.6(4) no
C144 C145 C147 108.1(4) no
C144 C145 C148 110.8(4) no
C146 C145 C147 109.3(4) no
C146 C145 C148 109.0(5) no
C147 C145 C148 109.1(4) no
C145 C146 H165 111.6(5) no
C145 C146 H166 109.3(5) no
C145 C146 H167 111.0(5) no
H165 C146 H166 107.4(6) no
H165 C146 H167 110.3(6) no
H166 C146 H167 107.0(5) no
C145 C147 H168 112.1(5) no
C145 C147 H169 112.2(4) no
C145 C147 H170 110.3(4) no
H168 C147 H169 109.1(5) no
H168 C147 H170 106.2(5) no
H169 C147 H170 106.7(5) no
C145 C148 H171 111.1(5) no
C145 C148 H172 112.2(5) no
C145 C148 H173 110.9(5) no
H171 C148 H172 108.0(6) no
H171 C148 H173 106.6(5) no
H172 C148 H173 107.9(6) no
O149 C150 O151 125.4(3) no
O149 C150 C152 112.5(3) no
O151 C150 C152 122.0(3) no
C150 C152 C153 118.3(4) no
C150 C152 H174 107.2(4) no
C150 C152 H175 107.9(4) no
C153 C152 H174 107.7(4) no
C153 C152 H175 108.2(4) no
H174 C152 H175 107.1(4) no
C152 C153 C154 112.4(4) no
C152 C153 C155 106.6(4) no
C152 C153 C156 109.4(4) no
C154 C153 C155 109.1(4) no
C154 C153 C156 110.1(4) no
C155 C153 C156 109.1(4) no
C153 C154 H176 111.2(5) no
C153 C154 H177 112.1(5) no
C153 C154 H178 110.0(4) no
H176 C154 H177 108.5(5) no
H176 C154 H178 107.2(5) no
H177 C154 H178 107.7(6) no
C153 C155 H179 109.6(4) no
C153 C155 H180 111.8(5) no
C153 C155 H181 109.6(4) no
H179 C155 H180 109.4(5) no
H179 C155 H181 107.1(5) no
H180 C155 H181 109.2(5) no
C153 C156 H182 111.7(4) no
C153 C156 H183 111.1(5) no
C153 C156 H184 109.1(5) no
H182 C156 H183 110.1(6) no
H182 C156 H184 108.3(6) no
H183 C156 H184 106.3(5) no
CL157 C158 CL159 109.5(4) no
CL157 C158 Cl159a 95.6(8) no
CL157 C158 H185 104.9(7) no
CL157 C158 H186 104.3(9) no
CL159 C158 Cl159a 15.7(7) no
CL159 C158 H185 108.5(9) no
CL159 C158 H186 108.3(7) no
Cl159a C158 H185 120.6(13) no
Cl159a C158 H186 106.1(10) no
H185 C158 H186 120.9(8) no
C110 C112A C112 60.1(5) no
C110 C112A C113 111.6(6) no
C110 C112A C116 156.9(11) no
C110 C112A H128 105.8(7) no
C110 C112A H129 134.9(6) no
C112 C112A C113 60.4(5) no
C112 C112A C116 142.8(11) no
C112 C112A H128 164.9(8) no
C112 C112A H129 121.7(6) no
C113 C112A C116 89.2(10) no
C113 C112A H128 126.8(7) no
C113 C112A H129 103.9(6) no
C116 C112A H128 51.7(8) no
C116 C112A H129 41.0(7) no
H128 C112A H129 71.5(5) no
C112 C116A C113 59.8(6) no
C112 C116A H120 48.2(6) no
C113 C116A H120 96.9(8) no
C118 C120A C120 53.4(5) no
C118 C120A C121 107.1(5) no
C118 C120A C124 165.6(12) no
C118 C120A H138 99.7(6) no
C118 C120A H140 141.6(6) no
C120 C120A C121 61.9(5) no
C120 C120A C124 134.4(12) no
C120 C120A H138 148.0(8) no
C120 C120A H140 122.5(6) no
C121 C120A C124 74.8(10) no
C121 C120A H138 122.2(8) no
C121 C120A H140 98.9(5) no
C124 C120A H138 68.3(10) no
C124 C120A H140 49.3(9) no
H138 C120A H140 89.3(6) no
C120 C124A C121 68.5(6) no
C120 C124A C122 110.1(9) no
C120 C124A H130 42.8(6) no
C120 C124A H131 41.9(5) no
C121 C124A C122 44.0(6) no
C121 C124A H130 96.9(5) no
C121 C124A H131 92.8(5) no
C122 C124A H130 139.5(7) no
C122 C124A H131 115.6(8) no
H130 C124A H131 67.3(3) no
C121 C122A C122 50.9(12) no
C121 C122A C124 49.5(5) no
C121 C122A H132 79.0(6) no
C121 C122A H133 86.3(7) no
C122 C122A C124 100.3(16) no
C122 C122A H132 47.5(13) no
C122 C122A H133 47.5(12) no
C124 C122A H132 112.6(9) no
C124 C122A H133 127.4(11) no
H132 C122A H133 77.7(7) no
C128 C129A C129 70.1(11) no
C128 C129A C130 98.4(14) no
C128 C129A C132 101.0(13) no
C128 C129A C131A 127.6(16) no
C128 C129A H142 42.9(9) no
C128 C129A H143 124.4(16) no
C128 C129A H150 116.2(15) no
C129 C129A C130 44.0(7) no
C129 C129A C132 58.6(9) no
C129 C129A C131A 150.3(16) no
C129 C129A H142 112.1(17) no
C129 C129A H143 75.4(10) no
C129 C129A H150 90.0(12) no
C130 C129A C132 83.4(11) no
C130 C129A C131A 106.4(14) no
C130 C129A H142 136.8(18) no
C130 C129A H143 32.3(6) no
C130 C129A H150 107.2(13) no
C132 C129A C131A 126.8(15) no
C132 C129A H142 116.7(17) no
C132 C129A H143 96.4(12) no
C132 C129A H150 31.4(7) no
C131A C129A H142 91.7(16) no
C131A C129A H143 75.0(12) no
C131A C129A H150 99.6(14) no
H142 C129A H143 145.3(19) no
H142 C129A H150 107.9(16) no
H143 C129A H150 105.9(13) no
C134 C136A C136 57.8(6) no
C134 C136A C137 111.8(8) no
C134 C136A C139 156.0(11) no
C134 C136A H159 112.6(7) no
C136 C136A C137 64.1(7) no
C136 C136A C139 137.5(12) no
C136 C136A H159 160.3(10) no
C137 C136A C139 92.0(10) no
C137 C136A H159 132.8(9) no
C139 C136A H159 46.1(7) no
C136 C139A C137 49.1(6) no
C136 C139A H152 41.5(7) no
C137 C139A H152 85.3(8) no
CL171 C169 N168 144.7(8) no
CL171 C169 C170 37.9(5) no
N168 C169 C170 176.6(9) no
CL171 C170 C169 108.5(7) no
Mn12 H5 O28 115.3(4) no
C112 H120 C116A 81.8(8) no
C116 H128 C112A 59.1(7) no
C116 H129 C112A 43.6(6) no
C120 H130 C124A 67.7(7) no
C120 H131 C124A 63.5(7) no
C122 H132 C122A 43.1(19) no
C122 H133 C122A 55(2) no
C124 H138 C120A 55.6(7) no
C124 H140 C120A 44.8(8) no
C128 H142 C129A 89.7(13) no
C130 H143 C129A 95.2(11) no
C132 H150 C129A 93.6(10) no
C136 H152 C139A 88.7(8) no
C139 H159 C136A 60.4(7) no
CL157 H185 Cl159a 65.1(4) no
CL157 H185 C158 49.5(6) no
Cl159a H185 C158 34.0(8) no
CL157 H186 Cl159a 67.2(4) no
CL157 H186 C158 49.6(6) no
Cl159a H186 C158 42.3(6) no

loop_
_geom_bond_atom_site_label_1
_geom_bond_atom_site_label_2
_geom_bond_distance
_geom_bond_publ_flag
Mn1 O17 1.917(2) no
Mn1 O18 1.879(2) no
Mn1 O45 1.929(3) no
Mn1 O53 1.956(3) no
Mn1 O61 2.169(2) no
Mn1 O151 2.212(3) no
Mn2 O13 1.902(2) no
Mn2 O15 1.908(2) no
Mn2 O16 1.926(2) no
Mn2 O17 1.883(2) no
Mn2 O18 1.849(2) no
Mn2 O149 1.919(2) no
Mn3 O14 1.916(2) no
Mn3 O15 1.929(2) no
Mn3 O16 1.916(2) no
Mn3 O19 1.854(2) no
Mn3 O20 1.852(3) no
Mn3 O101 1.901(2) no
Mn4 O19 1.910(3) no
Mn4 O20 1.891(2) no
Mn4 O29 1.958(3) no
Mn4 O103 2.216(3) no
Mn4 O109 1.937(3) no
Mn4 O141 2.157(3) no
Mn5 O21 1.900(3) no
Mn5 O22 1.891(2) no
Mn5 O71 1.949(3) no
Mn5 O79 2.223(3) no
Mn5 O117 2.169(3) no
Mn5 O127 1.924(3) no
Mn6 O13 1.928(2) no
Mn6 O14 1.908(2) no
Mn6 O15 1.891(2) no
Mn6 O21 1.866(2) no
Mn6 O22 1.873(2) no
Mn6 O77 1.915(2) no
Mn7 O13 1.918(2) no
Mn7 O14 1.927(2) no
Mn7 O16 1.915(2) no
Mn7 O23 1.857(2) no
Mn7 O24 1.880(2) no
Mn7 O85 1.895(2) no
Mn8 O23 1.894(2) no
Mn8 O24 1.912(2) no
Mn8 O37 1.944(2) no
Mn8 O87 2.210(3) no
Mn8 O93 2.192(3) no
Mn8 O133 1.943(3) no
Mn9 O17 1.884(2) no
Mn9 O22 1.869(2) no
Mn9 O25 2.254(3) no
Mn9 O26 2.236(3) no
Mn9 O47 1.946(3) no
Mn9 O69 1.949(3) no
Mn10 O18 1.863(2) no
Mn10 O24 1.917(2) no
Mn10 O27 2.251(3) no
Mn10 O39 1.937(3) no
Mn10 O55 1.967(3) no
Mn10 O63 2.103(3) no
Mn11 O20 1.934(2) no
Mn11 O23 1.888(2) no
Mn11 O31 1.954(3) no
Mn11 O95 2.111(3) no
Mn11 O135 1.985(3) no
Mn11 O143 2.104(3) no
Mn12 O19 1.889(3) no
Mn12 O21 1.902(3) no
Mn12 O28 2.251(4) no
Mn12 O111 1.948(4) no
Mn12 O119 2.100(3) no
Mn12 O125 1.959(3) no
CL157 Cl159a 2.028(13) no
CL157 C158 1.559(9) no
CL157 H185 1.980(3) no
CL157 H186 1.983(3) no
CL159 Cl159a 0.954(12) no
CL159 C158 2.013(10) no
CL171 C169 2.422(17) no
CL171 C170 1.571(16) no
Cl159a C158 1.154(12) no
Cl159a H185 1.775(13) no
Cl159a H186 1.648(13) no
O25 H7 0.821(3) no
O25 H8 0.864(3) no
O26 H1 0.768(3) no
O26 H2 0.945(3) no
O27 H3 0.781(3) no
O27 H4 0.996(3) no
O28 H5 0.807(4) no
O28 H6 0.651(3) no
O29 C30 1.250(5) no
O31 C30 1.258(5) no
O37 C38 1.257(4) no
O39 C38 1.259(4) no
O45 C46 1.259(5) no
O47 C46 1.261(5) no
O53 C54 1.260(5) no
O55 C54 1.258(4) no
O61 C62 1.285(4) no
O63 C62 1.252(4) no
O69 C70 1.258(5) no
O71 C70 1.274(5) no
O77 C78 1.289(5) no
O79 C78 1.241(5) no
O85 C86 1.292(4) no
O87 C86 1.243(4) no
O93 C94 1.261(4) no
O95 C94 1.251(5) no
O101 C102 1.297(4) no
O103 C102 1.234(5) no
O109 C110 1.234(7) no
O111 C110 1.240(8) no
O117 C118 1.238(6) no
O119 C118 1.234(6) no
O125 C126 1.261(6) no
O127 C126 1.256(6) no
O133 C134 1.254(6) no
O135 C134 1.228(6) no
O141 C142 1.283(4) no
O143 C142 1.242(5) no
O149 C150 1.302(4) no
O151 C150 1.233(5) no
N168 C169 1.201(9) no
C30 C32 1.510(6) no
C32 C33 1.524(6) no
C32 H9 0.970(5) no
C32 H10 0.959(5) no
C33 C34 1.526(6) no
C33 C35 1.497(8) no
C33 C36 1.486(7) no
C34 H11 0.947(5) no
C34 H12 0.953(5) no
C34 H13 0.958(6) no
C35 H14 0.944(6) no
C35 H15 0.952(7) no
C35 H16 0.985(8) no
C36 H17 0.976(11) no
C36 H18 0.958(9) no
C36 H19 0.954(6) no
C38 C40 1.513(5) no
C40 C41 1.493(6) no
C40 H20 0.959(5) no
C40 H21 0.958(5) no
C41 C42 1.611(8) no
C41 C43 1.524(6) no
C41 C44 1.444(7) no
C42 H22 0.997(6) no
C42 H23 0.945(6) no
C42 H24 0.940(6) no
C43 H25 0.955(5) no
C43 H26 0.949(5) no
C43 H27 0.965(5) no
C44 H28 0.952(7) no
C44 H29 0.966(6) no
C44 H30 0.964(5) no
C46 C48 1.513(6) no
C48 C49 1.540(6) no
C48 H31 0.952(4) no
C48 H32 0.958(4) no
C49 C50 1.536(7) no
C49 C51 1.524(7) no
C49 C52 1.525(7) no
C50 H33 0.959(6) no
C50 H34 0.949(6) no
C50 H35 0.963(6) no
C51 H36 0.984(5) no
C51 H37 0.952(5) no
C51 H38 0.959(6) no
C52 H39 0.998(8) no
C52 H40 0.945(5) no
C52 H41 0.970(7) no
C54 C56 1.520(5) no
C56 C57 1.532(6) no
C56 H42 0.970(4) no
C56 H43 0.947(4) no
C57 C58 1.538(7) no
C57 C59 1.537(6) no
C57 C60 1.536(6) no
C58 H44 0.955(6) no
C58 H45 0.943(6) no
C58 H46 0.961(6) no
C59 H47 0.961(6) no
C59 H48 0.948(6) no
C59 H49 0.951(5) no
C60 H50 0.962(6) no
C60 H51 0.947(5) no
C60 H52 0.958(5) no
C62 C64 1.522(5) no
C64 C65 1.542(5) no
C64 H53 0.954(4) no
C64 H54 0.972(4) no
C65 C66 1.510(6) no
C65 C67 1.534(6) no
C65 C68 1.538(6) no
C66 H55 0.984(5) no
C66 H56 0.938(5) no
C66 H57 0.958(5) no
C67 H58 0.951(4) no
C67 H59 0.968(5) no
C67 H60 0.951(5) no
C68 H61 0.964(5) no
C68 H62 0.950(4) no
C68 H63 0.959(4) no
C70 C72 1.508(6) no
C72 C73 1.498(8) no
C72 H64 0.964(5) no
C72 H65 0.975(5) no
C73 C74 1.546(11) no
C73 C75 1.525(7) no
C73 C76 1.422(9) no
C74 H66 0.980(8) no
C74 H67 0.995(9) no
C74 H68 1.014(12) no
C75 H69 0.964(8) no
C75 H70 0.943(7) no
C75 H71 0.987(7) no
C76 H72 0.964(7) no
C76 H73 0.973(9) no
C76 H74 0.935(11) no
C78 C80 1.528(6) no
C80 C81 1.501(7) no
C80 H75 0.947(6) no
C80 H76 0.986(6) no
C81 C82 1.509(7) no
C81 C83 1.547(8) no
C81 C84 1.489(8) no
C82 H77 0.945(6) no
C82 H78 0.953(7) no
C82 H79 0.954(6) no
C83 H80 0.965(8) no
C83 H81 0.978(7) no
C83 H82 0.934(10) no
C84 H83 0.945(7) no
C84 H84 0.973(10) no
C84 H85 0.959(7) no
C86 C88 1.512(5) no
C88 C89 1.539(6) no
C88 H86 0.960(4) no
C88 H87 0.964(4) no
C89 C90 1.529(6) no
C89 C91 1.511(7) no
C89 C92 1.530(6) no
C90 H88 0.954(6) no
C90 H89 0.979(6) no
C90 H90 0.929(7) no
C91 H91 0.945(5) no
C91 H92 0.961(6) no
C91 H93 0.950(7) no
C92 H94 0.964(5) no
C92 H95 0.938(5) no
C92 H96 0.976(5) no
C94 C96 1.519(5) no
C96 C97 1.536(5) no
C96 H97 0.972(4) no
C96 H98 0.954(4) no
C97 C98 1.523(6) no
C97 C99 1.535(6) no
C97 C100 1.524(6) no
C98 H99 0.963(5) no
C98 H100 0.966(5) no
C98 H101 0.943(5) no
C99 H102 0.950(6) no
C99 H103 0.959(5) no
C99 H104 0.960(5) no
C100 H105 0.956(6) no
C100 H106 0.981(6) no
C100 H107 0.944(5) no
C102 C104 1.500(5) no
C104 C105 1.559(5) no
C104 H108 0.963(4) no
C104 H109 0.964(4) no
C105 C106 1.532(6) no
C105 C107 1.519(7) no
C105 C108 1.519(6) no
C106 H110 0.970(6) no
C106 H111 0.943(5) no
C106 H112 0.954(5) no
C107 H113 0.939(6) no
C107 H114 0.948(5) no
C107 H115 0.985(6) no
C108 H116 0.954(4) no
C108 H117 0.960(5) no
C108 H118 0.982(5) no
C110 C112 1.641(10) no
C110 C112A 1.697(10) no
C112 C113 1.501(9) no
C112 C112A 1.572(11) no
C112 C116A 1.292(13) no
C112 H119 0.978(8) no
C112 H120 0.973(9) no
C113 C114 1.520(7) no
C113 C115 1.460(7) no
C113 C116 1.725(14) no
C113 C112A 1.398(10) no
C113 C116A 1.652(12) no
C114 H121 0.973(7) no
C114 H122 0.951(5) no
C114 H123 0.959(7) no
C115 H124 0.963(7) no
C115 H125 0.988(8) no
C115 H126 0.910(9) no
C116 C112A 1.030(12) no
C116 H127 0.966(10) no
C116 H128 0.942(11) no
C116 H129 0.979(12) no
C118 C120 1.556(12) no
C118 C120A 1.741(10) no
C120 C121 1.652(12) no
C120 C120A 1.720(13) no
C120 C124A 1.338(13) no
C120 H130 0.982(11) no
C120 H131 0.998(10) no
C121 C122 1.303(14) no
C121 C123 1.534(7) no
C121 C124 1.504(12) no
C121 C120A 1.465(8) no
C121 C124A 1.576(9) no
C121 C122A 1.670(14) no
C122 C124A 1.84(3) no
C122 C122A 0.92(3) no
C122 H132 0.995(14) no
C122 H133 0.834(18) no
C122 H134 1.27(3) no
C123 H135 0.938(5) no
C123 H136 0.959(6) no
C123 H137 0.976(7) no
C124 C120A 0.899(13) no
C124 C122A 1.892(19) no
C124 H138 1.012(14) no
C124 H139 0.945(13) no
C124 H140 0.967(12) no
C126 C128 1.534(7) no
C128 C129 1.742(14) no
C128 C129A 1.38(2) no
C128 H141 0.953(6) no
C128 H142 0.938(7) no
C129 C130 1.296(13) no
C129 C131 1.477(18) no
C129 C132 1.692(15) no
C129 C129A 1.63(2) no
C130 C129A 1.80(2) no
C130 H143 0.966(12) no
C130 H144 0.991(10) no
C130 H145 0.962(10) no
C131 H146 0.969(11) no
C131 H147 0.944(13) no
C131 H148 0.994(12) no
C132 C129A 1.81(2) no
C132 H149 0.983(10) no
C132 H150 0.946(19) no
C132 H151 0.941(12) no
C134 C136 1.557(10) no
C134 C136A 1.776(12) no
C136 C137 1.422(13) no
C136 C136A 1.356(15) no
C136 C139A 1.586(16) no
C136 H152 1.050(13) no
C136 H153 1.017(8) no
C137 C138 1.387(7) no
C137 C139 1.795(14) no
C137 C140 1.496(8) no
C137 C136A 1.323(13) no
C137 C139A 1.804(15) no
C138 H154 0.915(8) no
C138 H155 0.952(7) no
C138 H156 1.053(11) no
C139 C136A 1.168(13) no
C139 H157 1.001(10) no
C139 H158 1.004(11) no
C139 H159 0.968(12) no
C140 H160 0.939(9) no
C140 H161 0.948(6) no
C140 H162 1.018(12) no
C142 C144 1.505(5) no
C144 C145 1.529(6) no
C144 H163 0.963(4) no
C144 H164 0.975(5) no
C145 C146 1.520(7) no
C145 C147 1.513(6) no
C145 C148 1.517(7) no
C146 H165 0.943(6) no
C146 H166 0.982(6) no
C146 H167 0.948(7) no
C147 H168 0.955(5) no
C147 H169 0.949(5) no
C147 H170 0.984(5) no
C148 H171 0.967(7) no
C148 H172 0.951(5) no
C148 H173 0.968(6) no
C150 C152 1.503(5) no
C152 C153 1.531(5) no
C152 H174 0.970(5) no
C152 H175 0.959(4) no
C153 C154 1.507(7) no
C153 C155 1.540(6) no
C153 C156 1.516(6) no
C154 H176 0.959(6) no
C154 H177 0.952(5) no
C154 H178 0.969(6) no
C155 H179 0.963(6) no
C155 H180 0.938(4) no
C155 H181 0.965(5) no
C156 H182 0.933(5) no
C156 H183 0.959(5) no
C156 H184 0.980(6) no
C158 H185 0.884(8) no
C158 H186 0.899(9) no
C112A H128 1.122(8) no
C112A H129 1.486(8) no
C116A H120 1.000(11) no
C120A H138 0.904(8) no
C120A H140 1.273(8) no
C124A H130 1.354(8) no
C124A H131 1.441(8) no
C122A H132 1.349(13) no
C122A H133 1.106(12) no
C129A C131A 2.00(3) no
C129A H142 1.02(2) no
C129A H143 1.44(2) no
C129A H150 1.49(2) no
C136A H159 1.287(11) no
C139A H152 1.213(14) no
C169 C170 1.411(9) no
